data_7103039
loop_
_publ_author_name
'Zhang, Zhi-Ming'
'Yao, Shuang'
'Li, Yang-Guang'
'Wang, Yong-Hui'
'Qi, Yan-Fei'
'Wang, En-Bo'

_publ_section_title
;
 New trimeric polyoxotungstate aggregates based on [P2W12O48]14-
 building blocks.
;
_journal_issue 14
_journal_name_full 'Chemical communications (Cambridge, England)'
_journal_page_first 1650
_journal_page_last 1652
_journal_paper_doi 10.1039/b718374g
_journal_year 2008
_chemical_formula_sum 'H168 K3 Li5.5 Na10 Ni3.75 O235 P6 W41'
_chemical_formula_weight 12258.55
_chemical_name_systematic
;
?
;
_space_group_IT_number 2
_symmetry_cell_setting triclinic
_symmetry_space_group_name_Hall '-P 1'
_symmetry_space_group_name_H-M 'P -1'
_atom_sites_solution_hydrogens none
_atom_sites_solution_primary direct
_atom_sites_solution_secondary difmap
_audit_creation_method SHELXL-97
_cell_angle_alpha 75.34(3)
_cell_angle_beta 79.86(3)
_cell_angle_gamma 73.54(3)
_cell_formula_units_Z 2
_cell_length_a 19.187(4)
_cell_length_b 20.947(4)
_cell_length_c 28.482(6)
_cell_measurement_temperature 150(2)
_cell_measurement_theta_max 25.00
_cell_measurement_theta_min 3.01
_cell_volume 10553(4)
_computing_structure_refinement 'SHELXL-97 (Sheldrick, 1997)'
_computing_structure_solution 'SHELXS-97 (Sheldrick, 1990)'
_diffrn_ambient_temperature 150(2)
_diffrn_detector_area_resol_mean 0.01
_diffrn_measured_fraction_theta_full 0.956
_diffrn_measured_fraction_theta_max 0.956
_diffrn_measurement_device_type 'Rigaku R-AXIS RAPID IP'
_diffrn_measurement_method Oscillation
_diffrn_radiation_monochromator graphite
_diffrn_radiation_source 'fine-focus sealed tube'
_diffrn_radiation_type MoK\a
_diffrn_radiation_wavelength 0.71073
_diffrn_reflns_av_R_equivalents 0.1236
_diffrn_reflns_av_sigmaI/netI 0.1761
_diffrn_reflns_limit_h_max 22
_diffrn_reflns_limit_h_min -21
_diffrn_reflns_limit_k_max 24
_diffrn_reflns_limit_k_min -24
_diffrn_reflns_limit_l_max 33
_diffrn_reflns_limit_l_min -33
_diffrn_reflns_number 78889
_diffrn_reflns_theta_full 25.00
_diffrn_reflns_theta_max 25.00
_diffrn_reflns_theta_min 3.01
_diffrn_standards_decay_% 0
_diffrn_standards_interval_count 0
_diffrn_standards_interval_time 0
_diffrn_standards_number 0
_exptl_absorpt_coefficient_mu 22.823
_exptl_absorpt_correction_T_max 0.0772
_exptl_absorpt_correction_T_min 0.0605
_exptl_absorpt_correction_type multi-scan
_exptl_absorpt_process_details 'ABSCOR by T.Higashi 8 March, 1995'
_exptl_crystal_colour green
_exptl_crystal_density_diffrn 3.858
_exptl_crystal_density_method 'not measured'
_exptl_crystal_description block
_exptl_crystal_F_000 10921
_exptl_crystal_size_max 0.28
_exptl_crystal_size_mid 0.26
_exptl_crystal_size_min 0.23
_refine_diff_density_max 7.938
_refine_diff_density_min -4.185
_refine_diff_density_rms 0.461
_refine_ls_extinction_method none
_refine_ls_goodness_of_fit_ref 0.999
_refine_ls_hydrogen_treatment none
_refine_ls_matrix_type full
_refine_ls_number_parameters 1813
_refine_ls_number_reflns 35547
_refine_ls_number_restraints 21
_refine_ls_restrained_S_all 0.999
_refine_ls_R_factor_all 0.1589
_refine_ls_R_factor_gt 0.0759
_refine_ls_shift/su_max 0.001
_refine_ls_shift/su_mean 0.000
_refine_ls_structure_factor_coef Fsqd
_refine_ls_weighting_details 'calc w=1/[\s^2^(Fo^2^)+(0.0808P)^2^+0.0000P] where P=(Fo^2^+2Fc^2^)/3'
_refine_ls_weighting_scheme calc
_refine_ls_wR_factor_gt 0.1630
_refine_ls_wR_factor_ref 0.1982
_reflns_number_gt 18472
_reflns_number_total 35547
_reflns_threshold_expression >2sigma(I)
_cod_data_source_file b718374g.txt
_cod_data_source_block zzm2
_cod_depositor_comments
;
The following automatic conversions were performed:
'_symmetry_cell_setting' value 'Triclinic' changed to 'triclinic'
according to '/home/saulius/struct/CIF-dictionaries/cif_core.dic'
dictionary named 'cif_core.dic' version 2.4.1 from 2010-06-29.

Automatic conversion script
Id: cif_fix_enum 1527 2010-12-29 10:47:43Z saulius 
;
_cod_original_sg_symbol_H-M P-1
_cod_original_formula_sum 'H168 K3 Li5.50 Na10 Ni3.75 O235 P6 W41'
_cod_database_code 7103039

loop_
_symmetry_equiv_pos_as_xyz
'x, y, z'
'-x, -y, -z'

loop_
_atom_site_label
_atom_site_type_symbol
_atom_site_fract_x
_atom_site_fract_y
_atom_site_fract_z
_atom_site_U_iso_or_equiv
_atom_site_adp_type
_atom_site_occupancy
_atom_site_symmetry_multiplicity
_atom_site_calc_flag
_atom_site_refinement_flags
_atom_site_disorder_assembly
_atom_site_disorder_group
W1 W 0.91784(7) 0.62955(8) 0.13586(5) 0.0353(3) Uani 1 1 d . . .
W2 W 0.84850(8) 0.61908(8) 0.04020(4) 0.0390(4) Uani 1 1 d . A .
W3 W 0.65209(9) 0.62471(10) 0.05610(5) 0.0527(5) Uani 1 1 d . A .
W4 W 0.79085(8) 0.65134(8) 0.24781(4) 0.0352(3) Uani 1 1 d . . .
W5 W 0.78392(8) 0.79412(7) 0.13994(5) 0.0373(3) Uani 1 1 d . A .
W6 W 0.71203(8) 0.78302(8) 0.04458(4) 0.0434(4) Uani 1 1 d . A .
W7 W 0.46552(9) 0.71121(10) 0.10699(5) 0.0513(4) Uani 1 1 d . A .
W8 W 0.60475(8) 0.73960(8) 0.29801(4) 0.0359(3) Uani 1 1 d . A .
W9 W 0.52529(8) 0.86870(9) 0.09527(5) 0.0472(4) Uani 1 1 d . A .
W10 W 0.59703(8) 0.88207(8) 0.19005(5) 0.0403(4) Uani 1 1 d . A .
W11 W 0.35748(8) 0.84280(9) 0.17474(5) 0.0461(4) Uani 1 1 d . A .
W12 W 0.42782(8) 0.85837(8) 0.26862(5) 0.0398(4) Uani 1 1 d . A .
W13 W 0.96510(8) 0.28869(8) 0.09994(4) 0.0391(4) Uani 1 1 d . . .
W14 W 1.03122(8) 0.30707(8) 0.19456(5) 0.0391(4) Uani 1 1 d . . .
W15 W 1.01849(7) 0.13380(8) 0.26018(5) 0.0394(4) Uani 1 1 d . . .
W16 W 0.95359(8) 0.11508(8) 0.16467(5) 0.0422(4) Uani 1 1 d . . .
W17 W 0.91717(8) 0.28252(8) 0.31372(5) 0.0380(4) Uani 1 1 d . . .
W18 W 0.78716(9) 0.24496(9) 0.12241(5) 0.0478(4) Uani 1 1 d . . .
W19 W 0.80095(8) 0.17476(8) 0.39790(5) 0.0426(4) Uani 1 1 d . . .
W20 W 0.66776(8) 0.14044(8) 0.20640(5) 0.0390(4) Uani 1 1 d . . .
W21 W 0.90136(7) 0.02741(8) 0.34347(5) 0.0378(4) Uani 1 1 d . . .
W22 W 0.83438(8) 0.01040(7) 0.24811(5) 0.0377(3) Uani 1 1 d . . .
W23 W 0.72227(7) 0.02782(7) 0.41652(5) 0.0354(3) Uani 1 1 d . . .
W24 W 0.65596(8) 0.01221(8) 0.32151(5) 0.0379(4) Uani 1 1 d . . .
W25 W 0.33315(7) 0.16255(8) 0.40659(5) 0.0381(3) Uani 1 1 d . . .
W26 W 0.40205(7) 0.17725(7) 0.50095(5) 0.0350(3) Uani 1 1 d . . .
W27 W 0.18017(7) 0.31321(8) 0.41889(5) 0.0351(3) Uani 1 1 d . . .
W28 W 0.24677(7) 0.32452(8) 0.51616(4) 0.0340(3) Uani 1 1 d . . .
W29 W 0.43753(7) 0.34294(8) 0.49814(5) 0.0360(3) Uani 1 1 d D . .
W30 W 0.30664(8) 0.31233(8) 0.30386(5) 0.0389(4) Uani 1 1 d . . .
W31 W 0.11086(7) 0.50324(8) 0.38633(5) 0.0367(3) Uani 1 1 d . . .
W32 W 0.17852(7) 0.51442(8) 0.48376(4) 0.0342(3) Uani 1 1 d . . .
W33 W 0.23672(8) 0.50277(8) 0.27200(5) 0.0429(4) Uani 1 1 d . . .
W34 W 0.36975(8) 0.53213(8) 0.46509(5) 0.0413(4) Uani 1 1 d . . .
W35 W 0.15743(7) 0.66263(8) 0.31655(5) 0.0369(3) Uani 1 1 d . . .
W36 W 0.22088(8) 0.67502(7) 0.41415(5) 0.0357(3) Uani 1 1 d . . .
W37 W 0.92111(8) 0.46007(8) 0.12316(5) 0.0404(4) Uani 1 1 d . . .
W38 W 0.53114(7) 0.11104(8) 0.40417(5) 0.0404(4) Uani 1 1 d . . .
W39 W 0.30437(9) 0.74753(9) 0.29482(5) 0.0526(5) Uani 1 1 d . . .
W40 W 0.81773(11) 0.46639(10) 0.30860(6) 0.0432(5) Uani 0.75 1 d P . .
Ni1 Ni 0.81773(11) 0.46639(10) 0.30860(6) 0.0432(5) Uani 0.25 1 d P A .
W41 W 0.48426(12) 0.26314(14) 0.22816(8) 0.0514(6) Uani 0.50 1 d P . .
Ni2 Ni 0.48426(12) 0.26314(14) 0.22816(8) 0.0514(6) Uani 0.50 1 d P . .
W42 W 0.37706(13) 0.56949(14) 0.17714(8) 0.0516(6) Uani 0.50 1 d P A .
Ni3 Ni 0.37706(13) 0.56949(14) 0.17714(8) 0.0516(6) Uani 0.50 1 d P A .
W43 W 0.63224(15) 0.2989(2) 0.44149(13) 0.0566(10) Uani 0.25 1 d PD . .
Ni4 Ni 0.63224(15) 0.2989(2) 0.44149(13) 0.0566(10) Uani 0.75 1 d PD . .
Ni5 Ni 0.6714(2) 0.4300(2) 0.09589(16) 0.0449(12) Uani 1 1 d . A .
Ni6 Ni 0.5081(6) 0.6186(7) 0.3841(4) 0.078(4) Uani 0.50 1 d P . .
P1 P 0.7331(5) 0.6497(5) 0.1423(3) 0.035(2) Uani 1 1 d . A .
P2 P 0.5281(5) 0.7448(5) 0.1995(3) 0.036(2) Uani 1 1 d . A .
P3 P 0.8724(4) 0.2545(5) 0.2133(3) 0.030(2) Uani 1 1 d . . .
P4 P 0.7430(4) 0.1383(4) 0.3061(3) 0.0290(19) Uani 1 1 d U . .
P5 P 0.3599(4) 0.3166(5) 0.4097(3) 0.030(2) Uani 1 1 d . . .
P6 P 0.2824(4) 0.5276(5) 0.3743(3) 0.031(2) Uani 1 1 d . . .
O1 O 0.1097(11) 0.5960(11) 0.3596(7) 0.035(5) Uani 1 1 d . . .
O2 O 0.8681(12) 0.7225(13) 0.1246(7) 0.048(7) Uani 1 1 d . . .
O3 O 0.9159(10) 0.1799(11) 0.2213(6) 0.031(5) Uani 1 1 d . . .
O4 O 0.5052(11) 0.7957(12) 0.3017(6) 0.039(6) Uani 1 1 d . A .
O5 O 0.2207(10) 0.4959(10) 0.4078(6) 0.026(5) Uani 1 1 d . . .
O6 O 0.4994(17) 0.3427(18) 0.1898(11) 0.096(11) Uani 1 1 d . . .
O7 O 0.7954(11) 0.5615(12) 0.2785(7) 0.042(6) Uani 1 1 d . . .
O8 O 0.9848(10) 0.1967(11) 0.1265(6) 0.030(5) Uani 1 1 d U . .
O9 O 0.3590(10) 0.3369(10) 0.3548(6) 0.030(5) Uani 1 1 d . . .
O10 O 0.1350(11) 0.4089(12) 0.4121(7) 0.041(6) Uani 1 1 d . . .
O11 O 0.9736(10) 0.1941(10) 0.3020(6) 0.028(5) Uani 1 1 d . . .
O12 O 0.9852(11) 0.4001(10) 0.1687(6) 0.030(5) Uani 1 1 d . . .
O13 O 0.9312(11) 0.3884(11) 0.0913(6) 0.033(6) Uani 1 1 d . . .
O14 O 0.3991(12) 0.3021(13) 0.2663(8) 0.052(7) Uani 1 1 d . . .
O15 O 0.6998(10) 0.6845(11) 0.2810(6) 0.032(6) Uani 1 1 d . . .
O16 O 0.3599(10) 0.8033(13) 0.3023(7) 0.041(6) Uani 1 1 d . . .
O17 O 0.8537(13) 0.3695(12) 0.3121(7) 0.047(7) Uani 1 1 d . . .
O18 O 0.1743(10) 0.3031(10) 0.4880(6) 0.028(5) Uani 1 1 d . . .
O19 O 0.6224(10) 0.0722(11) 0.4311(6) 0.029(5) Uani 1 1 d . . .
O20 O 0.7016(11) 0.1756(11) 0.2602(7) 0.033(5) Uani 1 1 d . . .
O21 O 0.7457(11) 0.1091(11) 0.4219(7) 0.033(5) Uani 1 1 d . . .
O22 O 0.8640(11) 0.1608(11) 0.1406(7) 0.034(5) Uani 1 1 d . . .
O23 O 0.2745(10) 0.5076(11) 0.4908(6) 0.031(5) Uani 1 1 d . . .
O24 O 0.4312(11) 0.8814(13) 0.1329(7) 0.048(7) Uani 1 1 d . . .
O25 O 0.4989(11) 0.8961(13) 0.2243(7) 0.044(6) Uani 1 1 d . . .
O26 O 0.5664(12) 0.8000(12) 0.1649(7) 0.044(6) Uani 1 1 d . . .
O27 O 0.3059(10) 0.6194(11) 0.4408(7) 0.035(5) Uani 1 1 d . . .
O28 O 0.7309(10) 0.6326(10) 0.1975(6) 0.027(5) Uani 1 1 d . . .
O29 O 0.1454(10) 0.7075(11) 0.3701(7) 0.031(5) Uani 1 1 d . . .
O30 O 0.6349(10) 0.0776(12) 0.2632(7) 0.037(6) Uani 1 1 d . . .
O31 O 0.2824(13) 0.4098(13) 0.2811(7) 0.051(7) Uani 1 1 d . . .
O32 O 0.4428(11) 0.2471(12) 0.5059(7) 0.039(6) Uani 1 1 d . . .
O33 O 0.6891(10) -0.0266(12) 0.3862(7) 0.037(6) Uani 1 1 d . . .
O34 O 0.8472(12) 0.2432(14) 0.3575(8) 0.052(7) Uani 1 1 d . . .
O35 O 0.8856(12) 0.6205(12) -0.0180(7) 0.045(6) Uani 1 1 d . . .
O36 O 0.4158(12) 0.4386(14) 0.4783(8) 0.053(8) Uani 1 1 d . . .
O37 O 0.8168(11) 0.0043(11) 0.3841(7) 0.041(6) Uani 1 1 d . . .
O38 O 0.7368(11) -0.0253(13) 0.4731(7) 0.048(7) Uani 1 1 d . . .
O39 O 0.4085(10) 0.3478(11) 0.4274(6) 0.031(5) Uani 1 1 d . . .
O40 O 0.6973(11) 0.0916(11) 0.3403(6) 0.035(6) Uani 1 1 d . . .
O41 O 0.2266(13) 0.7128(12) 0.2872(7) 0.046(6) Uani 1 1 d . . .
O42 O 0.3072(12) 0.7909(13) 0.2262(7) 0.050(7) Uani 1 1 d . . .
O43 O 0.5182(11) 0.6949(12) 0.1714(7) 0.039(5) Uani 1 1 d U . .
O44 O 0.8682(13) 0.2878(13) 0.0959(7) 0.052(7) Uani 1 1 d . . .
O45 O 0.7817(11) 0.7382(12) 0.2042(6) 0.038(6) Uani 1 1 d . . .
O46 O 0.6242(11) 0.8130(12) 0.2459(7) 0.037(6) Uani 1 1 d . . .
O47 O 0.3015(11) 0.4998(12) 0.3271(7) 0.043(6) Uani 1 1 d . . .
O48 O 0.8512(11) 0.2785(12) 0.2597(6) 0.038(6) Uani 1 1 d . . .
O49 O 0.4931(11) 0.1335(11) 0.4652(6) 0.035(6) Uani 1 1 d . . .
O50 O 0.7139(11) 0.2039(11) 0.1613(6) 0.035(5) Uani 1 1 d . . .
O51 O 0.3165(13) 0.5293(13) 0.2282(8) 0.057(7) Uani 1 1 d . . .
O52 O 1.0048(12) 0.2849(12) 0.0422(7) 0.043(6) Uani 1 1 d . . .
O53 O 0.4010(12) 0.9193(12) 0.3030(8) 0.051(7) Uani 1 1 d . A .
O54 O 0.8752(11) 0.1055(13) 0.3719(7) 0.041(6) Uani 1 1 d . . .
O55 O 0.5744(12) 0.6612(14) 0.3358(7) 0.052(7) Uani 1 1 d . . .
O56 O 0.8756(11) 0.6217(12) 0.2015(7) 0.037(5) Uani 1 1 d . . .
O57 O 0.3821(12) 0.2389(10) 0.4240(7) 0.035(5) Uani 1 1 d . . .
O58 O 0.5340(11) 0.3278(11) 0.4676(8) 0.041(6) Uani 1 1 d . . .
O59 O 0.1043(10) 0.2886(12) 0.4167(7) 0.037(6) Uani 1 1 d . . .
O60 O 1.0485(12) 0.2934(12) 0.1285(7) 0.043(6) Uani 1 1 d . . .
O61 O 0.9387(11) 0.5336(12) 0.1438(7) 0.040(6) Uani 1 1 d . . .
O62 O 0.2217(11) 0.3245(12) 0.3554(7) 0.041(6) Uani 1 1 d . . .
O63 O 0.3864(11) 0.7743(13) 0.1412(7) 0.044(6) Uani 1 1 d . . .
O64 O 0.9661(12) -0.0288(13) 0.3768(9) 0.057(7) Uani 1 1 d . . .
O65 O 0.6286(14) 0.7639(13) 0.3451(7) 0.052(7) Uani 1 1 d . . .
O66 O 0.2753(13) 0.7272(12) 0.3638(7) 0.047(7) Uani 1 1 d . . .
O67 O 0.7682(11) 0.8245(12) 0.0708(6) 0.044(6) Uani 1 1 d . . .
O68 O 0.6627(12) 0.7188(13) 0.0432(7) 0.047(6) Uani 1 1 d . . .
O69 O 0.8138(12) 0.6187(12) 0.1192(6) 0.038(6) Uani 1 1 d . . .
O70 O 0.4489(11) 0.7838(11) 0.2214(7) 0.033(5) Uani 1 1 d . . .
O71 O 0.8998(10) -0.0287(11) 0.3006(7) 0.036(5) Uani 1 1 d . . .
O72 O 0.8022(10) 0.2636(10) 0.1890(7) 0.037(6) Uani 1 1 d . . .
O73 O 0.1641(11) 0.4861(11) 0.3285(7) 0.037(5) Uani 1 1 d . . .
O74 O 0.3538(13) 0.1287(13) 0.4737(7) 0.050(7) Uani 1 1 d . . .
O75 O 0.3601(12) 0.8970(14) 0.2212(8) 0.053(7) Uani 1 1 d . . .
O76 O 0.8353(13) 0.1682(13) 0.4498(7) 0.053(7) Uani 1 1 d . . .
O77 O 0.5678(12) 0.0591(12) 0.3544(7) 0.045(6) Uani 1 1 d . . .
O78 O 0.8303(12) 0.8516(12) 0.1439(7) 0.042(6) Uani 1 1 d . . .
O79 O 0.2975(14) 0.1010(14) 0.3975(8) 0.062(8) Uani 1 1 d . . .
O80 O 0.4586(11) 0.3363(13) 0.5586(3) 0.050(7) Uani 1 1 d D . .
O81 O 0.7151(13) 0.8347(13) -0.0158(7) 0.053(7) Uani 1 1 d . . .
O82 O 0.4349(10) 0.1222(11) 0.3880(7) 0.035(5) Uani 1 1 d . . .
O83 O 0.2596(11) 0.2942(12) 0.2661(7) 0.044(6) Uani 1 1 d . . .
O84 O 0.4215(16) 0.7240(17) 0.0586(8) 0.078(10) Uani 1 1 d . . .
O85 O 0.5077(12) 0.7897(14) 0.0845(7) 0.052(7) Uani 1 1 d . . .
O86 O 0.9683(14) 0.2873(15) 0.3523(8) 0.062(8) Uani 1 1 d . . .
O87 O 0.6523(15) 0.5332(16) 0.0814(8) 0.074(10) Uani 1 1 d . . .
O88 O 0.7360(14) 0.4636(16) 0.3433(10) 0.078(9) Uani 1 1 d . . .
O89 O 0.5574(13) 0.9228(13) 0.1295(8) 0.053(7) Uani 1 1 d . . .
O90 O 0.6290(14) 0.6290(16) -0.0004(8) 0.071(8) Uani 1 1 d . . .
O91 O 0.6469(13) 0.1045(13) 0.1643(8) 0.055(7) Uani 1 1 d . . .
O92 O 0.7757(13) 0.2304(14) 0.0688(7) 0.057(8) Uani 1 1 d . . .
O93 O 1.1107(15) 0.3176(16) 0.1999(8) 0.075(9) Uani 1 1 d . . .
O94 O 0.4283(14) 0.6377(15) 0.1404(9) 0.068(9) Uani 1 1 d . . .
O95 O 0.2444(10) 0.2244(11) 0.4246(7) 0.036(6) Uani 1 1 d . . .
O96 O 0.2820(10) 0.3363(10) 0.4351(6) 0.025(4) Uiso 1 1 d . . .
O97 O 0.8005(11) 0.7112(12) 0.0343(7) 0.035(5) Uiso 1 1 d . . .
O98 O 0.1962(10) 0.4165(11) 0.5027(6) 0.031(5) Uiso 1 1 d . . .
O99 O 0.1721(10) 0.6088(11) 0.4516(6) 0.030(5) Uiso 1 1 d . . .
O100 O 0.5710(9) 0.7080(10) 0.2410(6) 0.022(4) Uiso 1 1 d . . .
O101 O 0.3098(10) 0.2337(11) 0.5179(6) 0.028(5) Uiso 1 1 d . . .
O102 O 0.2136(11) 0.3072(12) 0.5775(7) 0.037(5) Uiso 1 1 d . . .
O103 O 0.6745(10) 0.6231(11) 0.1260(6) 0.031(5) Uiso 1 1 d . . .
O104 O 0.7623(10) 0.0743(11) 0.2114(6) 0.032(5) Uiso 1 1 d . . .
O105 O 0.4447(19) 0.497(2) 0.1705(12) 0.110(11) Uiso 1 1 d . . .
O106 O 0.1951(11) 0.5996(12) 0.2786(7) 0.037(5) Uiso 1 1 d . . .
O107 O 0.3496(10) 0.5117(11) 0.3994(6) 0.025(4) Uiso 1 1 d . . .
O108 O 0.7524(11) 0.1895(12) 0.3321(7) 0.038(5) Uiso 1 1 d . . .
O109 O 0.2540(10) 0.6037(11) 0.3625(6) 0.031(5) Uiso 1 1 d . . .
O110 O 0.7145(12) 0.2437(13) 0.4102(7) 0.044(6) Uiso 1 1 d . . .
O111 O 0.4520(11) 0.5571(12) 0.4283(7) 0.042(6) Uiso 1 1 d . . .
O112 O 0.8868(12) 0.5233(13) 0.0660(8) 0.051(6) Uiso 1 1 d . . .
O113 O 0.8393(11) 0.4560(12) 0.1581(7) 0.038(5) Uiso 1 1 d . . .
O114 O 0.7214(10) 0.7270(11) 0.1227(6) 0.032(5) Uiso 1 1 d . . .
O115 O 0.6873(11) 0.8525(12) 0.1563(7) 0.041(5) Uiso 1 1 d . . .
O116 O 0.9644(10) 0.0702(11) 0.2955(6) 0.031(5) Uiso 1 1 d . . .
O117 O 0.5545(13) 0.6573(14) 0.0844(8) 0.054(6) Uiso 1 1 d . . .
O118 O 0.4953(13) 0.9270(14) 0.0451(8) 0.054(6) Uiso 1 1 d . . .
O119 O 0.3259(17) 0.5770(19) 0.1296(11) 0.096(10) Uiso 1 1 d . . .
O120 O 0.9226(11) 0.2979(11) 0.1779(6) 0.033(5) Uiso 1 1 d . . .
O121 O 0.9071(11) 0.0519(11) 0.2103(6) 0.034(5) Uiso 1 1 d . . .
O122 O 0.6705(17) 0.2897(18) 0.4971(10) 0.090(10) Uiso 1 1 d . . .
O123 O 0.3765(13) 0.6737(14) 0.2891(8) 0.058(7) Uiso 1 1 d . . .
O124 O 1.0503(11) 0.2126(12) 0.2173(7) 0.039(5) Uiso 1 1 d . . .
O125 O 0.7544(11) -0.0159(12) 0.2944(7) 0.036(5) Uiso 1 1 d . . .
O126 O 0.9270(10) 0.6333(11) 0.0661(6) 0.028(5) Uiso 1 1 d . . .
O127 O 0.1851(13) 0.5081(14) 0.2271(8) 0.057(7) Uiso 1 1 d . . .
O128 O 0.0819(12) 0.7131(13) 0.2879(7) 0.048(6) Uiso 1 1 d . . .
O129 O 0.7573(12) 0.6025(13) 0.0403(7) 0.047(6) Uiso 1 1 d . . .
O130 O 0.9814(12) 0.3136(12) 0.2583(7) 0.043(6) Uiso 1 1 d . . .
O131 O 0.7237(12) 0.3307(13) 0.1152(7) 0.043(6) Uiso 1 1 d . . .
O132 O 1.1044(13) 0.0921(14) 0.2803(8) 0.060(7) Uiso 1 1 d . . .
O133 O 0.0939(11) 0.5158(12) 0.4516(7) 0.040(5) Uiso 1 1 d . . .
O134 O 0.3797(13) 0.5473(14) 0.5207(8) 0.058(7) Uiso 1 1 d . . .
O135 O 0.1908(11) 0.7348(12) 0.4491(7) 0.036(5) Uiso 1 1 d . . .
O136 O 1.0003(12) 0.6383(13) 0.1388(7) 0.045(6) Uiso 1 1 d . . .
O137 O 0.1334(12) 0.5290(13) 0.5390(7) 0.049(6) Uiso 1 1 d . . .
O138 O 0.8409(11) 0.6663(12) 0.2854(7) 0.043(6) Uiso 1 1 d . . .
O139 O 0.3343(11) 0.2203(12) 0.3437(7) 0.036(5) Uiso 1 1 d . . .
O140 O 0.5809(12) 0.2079(13) 0.2137(7) 0.045(6) Uiso 1 1 d . . .
O141 O 1.0322(12) 0.0925(13) 0.2058(7) 0.046(6) Uiso 1 1 d . . .
O142 O 0.2816(13) 0.8978(14) 0.1461(8) 0.055(7) Uiso 1 1 d . . .
O143 O 0.3334(12) 0.3521(13) 0.5172(7) 0.048(6) Uiso 1 1 d . . .
O144 O 0.6189(13) 0.9518(14) 0.2012(8) 0.053(6) Uiso 1 1 d . . .
O145 O 0.6254(13) -0.0557(14) 0.3171(8) 0.053(6) Uiso 1 1 d . . .
O146 O 0.4137(11) 0.1221(12) 0.5572(7) 0.037(5) Uiso 1 1 d . . .
O147 O 0.5476(11) 0.1871(12) 0.3712(7) 0.039(5) Uiso 1 1 d . . .
O148 O 0.9946(13) 0.0640(15) 0.1244(8) 0.061(7) Uiso 1 1 d . . .
O149 O 0.6249(12) 0.8401(12) 0.0696(7) 0.042(6) Uiso 1 1 d . . .
O150 O 0.8558(12) -0.0580(13) 0.2209(8) 0.051(6) Uiso 1 1 d . . .
O151 O 0.6476(18) 0.3808(19) 0.4071(11) 0.099(10) Uiso 1 1 d . . .
O152 O 0.0202(13) 0.5087(14) 0.3785(8) 0.059(7) Uiso 1 1 d . . .
O153 O 0.4375(19) 0.238(2) 0.1864(12) 0.113(12) Uiso 1 1 d . . .
O154 O 0.8691(18) 0.468(2) 0.3492(11) 0.103(11) Uiso 1 1 d . . .
O155 O 0.8183(10) 0.0894(11) 0.2919(6) 0.025(4) Uiso 1 1 d . . .
O1W O 1.0362(13) 0.4633(14) 0.0786(8) 0.056(7) Uiso 1 1 d . . .
O2W O 0.5116(12) 0.0073(13) 0.4498(7) 0.048(6) Uiso 1 1 d . . .
O3W O 0.2099(14) 0.8452(15) 0.3014(8) 0.062(7) Uiso 1 1 d . . .
O4W O 0.9088(13) 0.4643(14) 0.2488(8) 0.053(6) Uiso 1 1 d . . .
O5W O 0.7601(13) 0.4597(15) 0.2498(8) 0.060(7) Uiso 1 1 d . . .
O6W O 0.4788(16) 0.1655(17) 0.2834(10) 0.081(9) Uiso 1 1 d . . .
O7W O 0.5362(15) 0.2776(16) 0.2846(9) 0.075(8) Uiso 1 1 d . . .
O8W O 0.3010(15) 0.6666(17) 0.1957(9) 0.079(9) Uiso 1 1 d . . .
O9W O 0.431(2) 0.577(2) 0.2356(12) 0.119(12) Uiso 1 1 d . . .
O10W O 0.5795(19) 0.302(2) 0.3799(12) 0.106(11) Uiso 1 1 d . . .
O11W O 0.6126(18) 0.2016(8) 0.4672(11) 0.106 Uiso 1 1 d D . .
O12W O 0.7861(19) 0.435(2) 0.0646(11) 0.106 Uiso 1 1 d . . .
O13W O 0.5885(19) 0.422(2) 0.1305(11) 0.106 Uiso 1 1 d . . .
O14W O 0.6938(19) 0.440(2) 0.1580(11) 0.106 Uiso 1 1 d . . .
O15W O 0.6540(18) 0.426(2) 0.0342(11) 0.106 Uiso 1 1 d . . .
O16W O 0.4205(18) 0.704(2) 0.3882(11) 0.102(11) Uiso 1 1 d . . .
O17W O 0.593(2) 0.535(2) 0.3894(12) 0.114(12) Uiso 1 1 d . . .
K1 K -0.1258(5) 0.5856(5) 0.3802(3) 0.063(2) Uani 1 1 d . . .
K2 K 0.7128(5) 0.8281(5) 0.3767(3) 0.066(3) Uani 1 1 d . . .
K3 K -0.0249(5) 0.3841(6) 0.4070(4) 0.078(3) Uani 1 1 d . . .
Na1 Na 0.584(2) 0.548(2) 0.1887(13) 0.109(12) Uiso 0.55 1 d P A 1
Na1A Na 0.630(3) 0.564(3) 0.2726(17) 0.117(16) Uiso 0.45 1 d P A 2
Na2 Na 0.7102(7) 0.3366(8) 0.3106(4) 0.048(3) Uiso 1 1 d . . .
Na3 Na 0.4438(10) 0.4178(11) 0.2869(6) 0.090(6) Uiso 1 1 d . . .
Na4 Na 0.7453(9) 0.9798(9) 0.1509(5) 0.070(4) Uiso 1 1 d . . .
Na5 Na 1.0737(11) 0.2136(12) -0.0265(7) 0.101(6) Uiso 1 1 d . . .
Na6 Na 0.384(2) -0.038(3) 0.4574(15) 0.092(13) Uiso 0.43 1 d P . .
Na7 Na 0.0992(14) 0.4785(15) 0.1642(9) 0.087(8) Uiso 0.70 1 d P . .
Na8 Na 1.0616(15) 0.5756(16) 0.0157(9) 0.094(8) Uiso 0.71 1 d P . .
Na9 Na 0.1200(18) 0.2709(19) 0.3078(11) 0.069(9) Uiso 0.49 1 d P . .
Na10 Na 0.507(2) 0.890(3) 0.3642(15) 0.122(14) Uiso 0.53 1 d P . .
Na11 Na 0.495(3) 0.042(3) 0.2523(18) 0.114(17) Uiso 0.41 1 d P . .
Na12 Na 0.817(3) -0.155(3) 0.4737(17) 0.145(17) Uiso 0.53 1 d P . .
Na13 Na 0.915(3) 0.774(3) 0.2822(19) 0.135(19) Uiso 0.45 1 d P . .
Na14 Na 0.404(3) 1.028(3) 0.158(2) 0.098(18) Uiso 0.34 1 d P . .
Na15 Na 1.101(3) 0.659(3) 0.1967(16) 0.100(15) Uiso 0.41 1 d P . .
Ni7 Ni 0.7688(11) 0.8488(12) -0.0869(7) 0.062(6) Uiso 0.25 1 d P . .
Li1 Li 0.487(3) 0.419(3) 0.1340(18) 0.038(13) Uiso 1 1 d . A .
Li2 Li 0.673(2) 0.467(3) 0.4096(15) 0.024(10) Uiso 1 1 d . . .
OW1 O 0.6624(15) 0.3207(16) 0.2271(9) 0.072(8) Uiso 1 1 d . . .
OW2 O 1.1766(14) 0.2428(15) 0.0775(8) 0.064(7) Uiso 1 1 d . . .
OW3 O -0.2815(17) 0.5875(19) 0.3948(10) 0.096(10) Uiso 1 1 d . . .
OW4 O 0.7647(18) 0.8386(19) 0.2780(11) 0.103(11) Uiso 1 1 d . . .
OW5 O 0.492(3) 0.454(3) 0.370(2) 0.13(2) Uiso 0.66 1 d P . .
OW8 O 0.2259(18) 0.390(2) 0.1754(11) 0.105(11) Uiso 1 1 d . . .
OW9 O 0.846(3) 0.849(3) 0.3735(16) 0.083(14) Uiso 0.62 1 d P . .
OW10 O 0.076(3) 0.393(3) 0.3035(17) 0.113(17) Uiso 0.71 1 d P . .
OW11 O 0.468(2) 0.967(2) 0.3648(13) 0.114(12) Uiso 1 1 d . . .
OW12 O 0.7598(18) 0.4112(19) 0.4389(11) 0.083(10) Uiso 0.89 1 d P . .
OW13 O 0.023(3) 0.391(3) 0.5072(16) 0.091(15) Uiso 0.63 1 d P . .
OW14 O -0.051(3) 0.686(3) 0.3643(16) 0.081(14) Uiso 0.61 1 d P . .
OW15 O -0.133(4) 0.309(4) 0.450(2) 0.09(2) Uiso 0.47 1 d P . .
OW16 O 0.869(3) 0.865(4) -0.062(2) 0.10(2) Uiso 0.53 1 d P . .
OW18 O 1.173(4) 0.591(4) 0.130(2) 0.12(2) Uiso 0.55 1 d P . .
OW19 O 0.837(4) 1.045(4) 0.106(2) 0.09(2) Uiso 0.50 1 d P . .
OW20 O 0.352(6) 0.421(6) 0.141(4) 0.10(4) Uiso 0.30 1 d P . .
OW21 O 0.814(3) 0.863(3) -0.157(2) 0.102(19) Uiso 0.56 1 d P . .
OW22 O 0.052(5) 0.824(5) 0.360(3) 0.12(3) Uiso 0.39 1 d P . .
OW23 O 0.202(3) 0.193(3) 0.2459(18) 0.086(17) Uiso 0.55 1 d P . .
OW24 O 0.438(3) 1.014(4) 0.338(2) 0.081(18) Uiso 0.48 1 d P . .
OW25 O 0.848(6) 1.049(6) 0.077(4) 0.09(4) Uiso 0.30 1 d P . .
OW26 O 0.302(4) 0.060(5) 0.251(3) 0.04(2) Uiso 0.25 1 d P . .

loop_
_atom_site_aniso_label
_atom_site_aniso_U_11
_atom_site_aniso_U_22
_atom_site_aniso_U_33
_atom_site_aniso_U_23
_atom_site_aniso_U_13
_atom_site_aniso_U_12
W1 0.0381(8) 0.0286(9) 0.0402(7) -0.0118(6) 0.0033(6) -0.0109(7)
W2 0.0487(9) 0.0343(10) 0.0327(7) -0.0109(6) 0.0083(6) -0.0128(8)
W3 0.0554(10) 0.0736(14) 0.0390(8) -0.0243(8) 0.0009(7) -0.0251(10)
W4 0.0410(8) 0.0298(9) 0.0342(7) -0.0080(6) -0.0024(6) -0.0081(7)
W5 0.0490(9) 0.0206(8) 0.0417(7) -0.0045(6) 0.0008(6) -0.0132(8)
W6 0.0565(9) 0.0356(10) 0.0299(7) -0.0002(6) 0.0006(6) -0.0080(8)
W7 0.0500(9) 0.0656(13) 0.0439(8) -0.0181(8) -0.0096(7) -0.0152(10)
W8 0.0455(8) 0.0292(9) 0.0336(7) -0.0085(6) -0.0036(6) -0.0095(8)
W9 0.0542(10) 0.0380(10) 0.0361(7) 0.0055(7) -0.0025(7) -0.0041(9)
W10 0.0529(9) 0.0195(9) 0.0449(8) -0.0051(6) 0.0036(7) -0.0107(8)
W11 0.0413(9) 0.0455(11) 0.0414(7) -0.0011(7) -0.0075(6) -0.0005(8)
W12 0.0417(8) 0.0297(9) 0.0452(8) -0.0114(7) 0.0012(6) -0.0050(8)
W13 0.0521(9) 0.0289(9) 0.0346(7) -0.0100(6) 0.0128(6) -0.0155(8)
W14 0.0398(8) 0.0341(10) 0.0436(7) -0.0077(7) 0.0061(6) -0.0168(8)
W15 0.0310(7) 0.0281(9) 0.0530(8) -0.0051(7) 0.0020(6) -0.0050(7)
W16 0.0536(9) 0.0228(9) 0.0466(8) -0.0154(6) 0.0137(7) -0.0085(8)
W17 0.0482(9) 0.0299(9) 0.0382(7) -0.0104(6) 0.0023(6) -0.0152(8)
W18 0.0576(10) 0.0545(12) 0.0364(7) -0.0087(7) -0.0009(7) -0.0259(10)
W19 0.0576(10) 0.0349(10) 0.0381(7) -0.0104(7) 0.0037(7) -0.0191(9)
W20 0.0416(8) 0.0302(9) 0.0453(7) -0.0097(7) -0.0024(6) -0.0092(8)
W21 0.0315(7) 0.0244(9) 0.0494(8) -0.0025(7) 0.0015(6) -0.0029(7)
W22 0.0409(8) 0.0189(8) 0.0491(8) -0.0133(6) 0.0055(6) -0.0017(7)
W23 0.0346(8) 0.0227(9) 0.0408(7) 0.0007(6) 0.0031(6) -0.0057(7)
W24 0.0423(8) 0.0222(9) 0.0485(8) -0.0100(6) 0.0065(6) -0.0117(7)
W25 0.0344(8) 0.0190(8) 0.0575(8) -0.0097(7) 0.0012(6) -0.0040(7)
W26 0.0327(7) 0.0187(8) 0.0421(7) 0.0008(6) 0.0039(6) 0.0005(7)
W27 0.0251(7) 0.0268(9) 0.0509(8) -0.0088(7) -0.0002(6) -0.0048(7)
W28 0.0280(7) 0.0278(9) 0.0380(7) -0.0051(6) 0.0066(6) -0.0021(7)
W29 0.0347(8) 0.0308(9) 0.0384(7) -0.0046(6) -0.0019(6) -0.0056(7)
W30 0.0358(8) 0.0300(9) 0.0493(8) -0.0130(7) -0.0053(6) -0.0012(7)
W31 0.0283(7) 0.0277(9) 0.0518(8) -0.0058(7) -0.0078(6) -0.0040(7)
W32 0.0306(7) 0.0282(9) 0.0371(7) -0.0064(6) 0.0051(6) -0.0028(7)
W33 0.0528(9) 0.0313(10) 0.0404(7) -0.0080(7) -0.0112(7) -0.0001(8)
W34 0.0362(8) 0.0325(10) 0.0549(8) -0.0130(7) -0.0114(7) -0.0012(8)
W35 0.0361(8) 0.0218(8) 0.0480(8) -0.0025(6) -0.0114(6) -0.0003(7)
W36 0.0443(8) 0.0200(8) 0.0375(7) -0.0057(6) -0.0041(6) -0.0006(7)
W37 0.0474(9) 0.0236(9) 0.0461(8) -0.0095(6) 0.0146(7) -0.0124(8)
W38 0.0340(8) 0.0226(9) 0.0536(8) -0.0035(7) 0.0072(6) -0.0014(7)
W39 0.0603(10) 0.0520(12) 0.0465(8) -0.0009(8) -0.0034(7) -0.0257(10)
W40 0.0687(13) 0.0242(11) 0.0376(9) -0.0073(8) -0.0110(8) -0.0093(10)
Ni1 0.0687(13) 0.0242(11) 0.0376(9) -0.0073(8) -0.0110(8) -0.0093(10)
W41 0.0396(13) 0.0483(18) 0.0526(13) -0.0102(12) 0.0028(11) 0.0051(13)
Ni2 0.0396(13) 0.0483(18) 0.0526(13) -0.0102(12) 0.0028(11) 0.0051(13)
W42 0.0519(15) 0.0407(17) 0.0574(14) -0.0117(12) 0.0098(11) -0.0128(14)
Ni3 0.0519(15) 0.0407(17) 0.0574(14) -0.0117(12) 0.0098(11) -0.0128(14)
W43 0.0244(15) 0.061(3) 0.087(2) -0.047(2) 0.0151(15) -0.0006(17)
Ni4 0.0244(15) 0.061(3) 0.087(2) -0.047(2) 0.0151(15) -0.0006(17)
Ni5 0.049(3) 0.020(3) 0.064(3) -0.004(2) -0.005(2) -0.012(2)
Ni6 0.075(8) 0.091(11) 0.065(7) -0.005(7) 0.006(6) -0.038(8)
P1 0.042(5) 0.033(6) 0.033(4) -0.012(4) 0.003(4) -0.016(5)
P2 0.044(5) 0.023(6) 0.039(4) -0.005(4) 0.001(4) -0.011(5)
P3 0.034(5) 0.022(5) 0.028(4) -0.003(4) 0.004(3) -0.004(4)
P4 0.033(4) 0.013(4) 0.036(4) -0.007(3) 0.003(3) -0.001(3)
P5 0.022(4) 0.024(5) 0.039(4) -0.006(4) 0.005(3) -0.005(4)
P6 0.033(5) 0.020(5) 0.038(4) -0.004(4) 0.004(4) -0.009(4)
O1 0.033(12) 0.032(15) 0.036(11) 0.000(10) -0.006(9) -0.008(12)
O2 0.056(15) 0.06(2) 0.037(12) -0.018(12) 0.024(11) -0.030(15)
O3 0.030(12) 0.018(13) 0.035(11) 0.003(9) 0.000(9) -0.003(11)
O4 0.045(13) 0.053(18) 0.013(9) -0.004(10) 0.002(9) -0.009(13)
O5 0.023(10) 0.019(13) 0.030(10) 0.003(9) 0.011(8) -0.014(10)
O6 0.09(2) 0.09(3) 0.12(2) -0.02(2) 0.003(19) -0.05(2)
O7 0.043(14) 0.032(16) 0.036(11) -0.013(10) 0.002(10) 0.015(12)
O8 0.025(7) 0.033(8) 0.031(7) -0.010(6) 0.004(5) -0.007(6)
O9 0.030(12) 0.011(12) 0.038(11) 0.000(9) -0.010(9) 0.009(10)
O10 0.030(12) 0.044(18) 0.055(13) -0.021(12) -0.015(10) -0.002(13)
O11 0.032(12) 0.014(12) 0.034(10) 0.006(9) -0.014(9) -0.003(10)
O12 0.056(14) 0.010(12) 0.019(9) 0.002(8) -0.009(9) -0.003(11)
O13 0.059(14) 0.025(14) 0.017(9) -0.007(9) 0.020(9) -0.029(13)
O14 0.041(14) 0.042(18) 0.063(15) -0.011(13) 0.016(12) -0.011(14)
O15 0.039(12) 0.046(16) 0.010(8) -0.002(9) 0.011(8) -0.018(12)
O16 0.023(11) 0.051(18) 0.043(12) -0.009(11) -0.002(9) 0.000(12)
O17 0.074(17) 0.034(17) 0.043(12) -0.020(11) 0.019(12) -0.034(15)
O18 0.037(12) 0.017(13) 0.029(10) 0.006(9) 0.000(9) -0.017(11)
O19 0.023(11) 0.028(14) 0.036(11) -0.007(10) -0.005(9) -0.002(11)
O20 0.038(12) 0.022(14) 0.037(11) -0.002(10) -0.006(9) -0.008(12)
O21 0.036(12) 0.017(13) 0.044(12) -0.013(10) 0.013(10) -0.009(11)
O22 0.032(12) 0.023(14) 0.038(11) -0.007(10) 0.005(9) 0.003(11)
O23 0.038(12) 0.023(14) 0.029(10) 0.009(9) 0.001(9) -0.018(12)
O24 0.037(13) 0.044(18) 0.038(12) 0.013(11) 0.000(10) 0.007(13)
O25 0.034(13) 0.051(18) 0.044(12) -0.001(11) 0.005(10) -0.022(13)
O26 0.054(15) 0.046(18) 0.036(11) -0.005(11) 0.009(10) -0.032(14)
O27 0.018(11) 0.032(15) 0.060(13) -0.012(11) -0.010(10) -0.009(11)
O28 0.039(12) 0.022(13) 0.022(9) -0.012(9) -0.006(9) 0.000(11)
O29 0.020(11) 0.016(13) 0.054(12) -0.012(10) -0.003(9) 0.005(10)
O30 0.027(12) 0.033(15) 0.045(12) -0.006(11) -0.015(10) 0.005(11)
O31 0.062(16) 0.045(19) 0.039(12) -0.018(12) -0.002(11) 0.004(14)
O32 0.027(12) 0.031(16) 0.052(13) -0.007(11) -0.015(10) 0.010(11)
O33 0.026(11) 0.037(16) 0.054(13) -0.002(11) -0.001(10) -0.026(12)
O34 0.044(14) 0.06(2) 0.062(15) -0.019(13) 0.003(12) -0.032(15)
O35 0.054(15) 0.022(15) 0.053(13) -0.011(11) 0.015(11) -0.011(13)
O36 0.044(14) 0.06(2) 0.054(13) 0.018(13) -0.022(11) -0.035(16)
O37 0.045(14) 0.021(14) 0.049(13) 0.000(10) 0.005(11) -0.005(12)
O38 0.037(13) 0.042(17) 0.045(12) 0.019(12) -0.005(10) -0.003(13)
O39 0.025(11) 0.022(14) 0.038(11) -0.011(10) 0.009(9) 0.003(11)
O40 0.055(14) 0.035(15) 0.015(9) -0.002(9) -0.006(9) -0.015(13)
O41 0.073(17) 0.025(15) 0.033(11) 0.001(10) -0.009(11) -0.003(14)
O42 0.040(14) 0.06(2) 0.048(13) -0.015(12) 0.002(11) -0.004(14)
O43 0.042(8) 0.037(8) 0.045(7) -0.017(6) 0.000(6) -0.014(6)
O44 0.075(17) 0.046(18) 0.043(13) 0.014(11) -0.001(12) -0.049(16)
O45 0.052(14) 0.041(17) 0.029(11) -0.009(10) 0.001(10) -0.025(14)
O46 0.047(14) 0.033(16) 0.038(11) -0.023(10) 0.006(10) -0.010(13)
O47 0.036(13) 0.037(17) 0.052(13) -0.024(12) 0.011(11) 0.001(12)
O48 0.048(14) 0.041(16) 0.026(10) 0.004(10) 0.011(9) -0.031(14)
O49 0.050(14) 0.024(14) 0.032(11) 0.004(10) -0.006(10) -0.017(12)
O50 0.033(12) 0.031(15) 0.035(11) -0.009(10) 0.005(9) -0.005(12)
O51 0.058(16) 0.035(18) 0.069(16) 0.008(13) 0.010(13) -0.022(15)
O52 0.048(14) 0.034(16) 0.049(13) -0.027(11) 0.012(11) -0.006(13)
O53 0.046(14) 0.030(16) 0.070(15) -0.025(13) 0.025(12) -0.005(13)
O54 0.033(12) 0.056(19) 0.037(11) -0.007(11) -0.008(10) -0.015(13)
O55 0.058(16) 0.06(2) 0.037(12) -0.009(12) 0.009(11) -0.030(16)
O56 0.035(12) 0.031(15) 0.045(12) -0.014(11) -0.010(10) 0.000(12)
O57 0.055(14) 0.006(12) 0.043(12) -0.007(9) 0.000(11) -0.010(12)
O58 0.032(12) 0.013(13) 0.072(15) 0.003(11) -0.025(11) 0.004(11)
O59 0.016(10) 0.040(16) 0.052(12) -0.011(11) -0.002(9) -0.001(11)
O60 0.066(16) 0.028(15) 0.043(12) -0.019(11) 0.009(11) -0.022(14)
O61 0.027(12) 0.041(17) 0.047(12) -0.005(11) 0.001(10) -0.008(12)
O62 0.026(12) 0.040(17) 0.046(12) 0.006(11) -0.018(10) 0.004(12)
O63 0.031(12) 0.061(19) 0.032(11) -0.016(11) 0.002(9) 0.002(13)
O64 0.043(15) 0.024(16) 0.091(18) 0.015(13) -0.010(13) -0.009(13)
O65 0.080(18) 0.042(18) 0.042(12) -0.007(12) -0.030(12) -0.015(16)
O66 0.072(17) 0.043(17) 0.028(11) 0.012(11) -0.012(11) -0.031(15)
O67 0.047(14) 0.035(16) 0.024(10) 0.009(10) 0.013(9) 0.005(13)
O68 0.060(15) 0.043(18) 0.036(12) -0.028(11) -0.010(11) 0.010(14)
O69 0.063(15) 0.038(16) 0.014(9) -0.002(9) -0.001(9) -0.020(14)
O70 0.036(12) 0.015(13) 0.040(11) -0.011(10) -0.004(10) 0.013(11)
O71 0.026(11) 0.018(14) 0.059(13) 0.000(11) -0.009(10) -0.002(11)
O72 0.028(12) 0.009(12) 0.056(13) 0.008(10) 0.017(10) -0.004(11)
O73 0.035(12) 0.026(15) 0.050(12) -0.008(11) -0.018(10) 0.001(12)
O74 0.062(16) 0.046(18) 0.049(13) -0.015(12) 0.025(12) -0.040(15)
O75 0.043(14) 0.06(2) 0.051(14) -0.014(13) -0.002(11) -0.008(15)
O76 0.055(15) 0.046(19) 0.045(13) 0.011(12) -0.004(11) -0.012(15)
O77 0.042(13) 0.038(17) 0.055(13) -0.020(12) 0.020(11) -0.019(13)
O78 0.048(14) 0.028(16) 0.054(13) -0.016(11) -0.001(11) -0.014(13)
O79 0.08(2) 0.05(2) 0.062(15) -0.005(13) -0.009(14) -0.030(17)
O80 0.048(15) 0.045(18) 0.043(13) 0.000(12) 0.002(11) -0.005(14)
O81 0.072(17) 0.05(2) 0.026(11) -0.003(11) -0.005(11) -0.007(15)
O82 0.028(12) 0.013(13) 0.061(13) -0.006(10) 0.003(10) -0.005(11)
O83 0.040(13) 0.038(17) 0.043(12) -0.012(11) -0.014(10) 0.018(12)
O84 0.10(2) 0.10(3) 0.044(14) -0.002(15) -0.036(14) -0.04(2)
O85 0.053(15) 0.06(2) 0.040(12) -0.008(12) 0.002(11) -0.020(16)
O86 0.09(2) 0.08(2) 0.045(13) -0.026(14) 0.000(13) -0.054(19)
O87 0.11(2) 0.09(3) 0.052(14) -0.053(15) 0.050(15) -0.08(2)
O88 0.064(18) 0.07(3) 0.10(2) -0.010(17) 0.016(15) -0.039(19)
O89 0.060(16) 0.047(19) 0.056(14) 0.004(13) -0.015(12) -0.030(16)
O90 0.071(19) 0.08(2) 0.057(15) -0.027(15) -0.019(14) 0.015(17)
O91 0.067(17) 0.040(18) 0.064(15) -0.017(13) -0.001(13) -0.021(16)
O92 0.059(16) 0.07(2) 0.043(13) 0.009(13) -0.016(12) -0.028(17)
O93 0.073(19) 0.09(3) 0.055(15) 0.000(15) -0.001(14) -0.03(2)
O94 0.062(17) 0.08(2) 0.083(18) -0.044(16) 0.030(14) -0.042(18)
O95 0.026(11) 0.023(14) 0.054(13) 0.000(11) -0.001(10) -0.010(11)
K1 0.062(6) 0.044(6) 0.072(6) -0.015(5) -0.003(5) 0.001(5)
K2 0.076(6) 0.052(7) 0.064(5) -0.011(5) -0.006(5) -0.011(6)
K3 0.071(7) 0.053(7) 0.104(7) -0.030(6) -0.020(6) 0.011(6)

loop_
_atom_type_symbol
_atom_type_description
_atom_type_scat_dispersion_real
_atom_type_scat_dispersion_imag
_atom_type_scat_source
O O 0.0106 0.0060 'International Tables Vol C Tables 4.2.6.8 and 6.1.1.4'
H H 0.0000 0.0000 'International Tables Vol C Tables 4.2.6.8 and 6.1.1.4'
W W -0.8490 6.8722 'International Tables Vol C Tables 4.2.6.8 and 6.1.1.4'
P P 0.1023 0.0942 'International Tables Vol C Tables 4.2.6.8 and 6.1.1.4'
K K 0.2009 0.2494 'International Tables Vol C Tables 4.2.6.8 and 6.1.1.4'
Li Li -0.0003 0.0001 'International Tables Vol C Tables 4.2.6.8 and 6.1.1.4'
Na Na 0.0362 0.0249 'International Tables Vol C Tables 4.2.6.8 and 6.1.1.4'
Ni Ni 0.3393 1.1124 'International Tables Vol C Tables 4.2.6.8 and 6.1.1.4'

loop_
_geom_angle_atom_site_label_1
_geom_angle_atom_site_label_2
_geom_angle_atom_site_label_3
_geom_angle
_geom_angle_site_symmetry_1
_geom_angle_site_symmetry_3
_geom_angle_publ_flag
O136 W1 O2 98.0(11) . . ?
O136 W1 O56 102.5(9) . . ?
O2 W1 O56 88.2(9) . . ?
O136 W1 O61 100.2(10) . . ?
O2 W1 O61 161.7(9) . . ?
O56 W1 O61 89.8(9) . . ?
O136 W1 O126 98.3(9) . . ?
O2 W1 O126 89.4(9) . . ?
O56 W1 O126 159.1(8) . . ?
O61 W1 O126 86.1(9) . . ?
O136 W1 O69 170.7(8) . . ?
O2 W1 O69 82.4(9) . . ?
O56 W1 O69 86.8(7) . . ?
O61 W1 O69 79.4(8) . . ?
O126 W1 O69 72.4(7) . . ?
O35 W2 O97 99.1(10) . . ?
O35 W2 O129 102.6(10) . . ?
O97 W2 O129 87.6(10) . . ?
O35 W2 O126 99.6(9) . . ?
O97 W2 O126 90.2(9) . . ?
O129 W2 O126 157.8(8) . . ?
O35 W2 O112 97.6(10) . . ?
O97 W2 O112 163.3(9) . . ?
O129 W2 O112 89.3(10) . . ?
O126 W2 O112 86.5(9) . . ?
O35 W2 O69 172.2(9) . . ?
O97 W2 O69 81.6(8) . . ?
O129 W2 O69 85.2(8) . . ?
O126 W2 O69 72.6(7) . . ?
O112 W2 O69 81.8(9) . . ?
O90 W3 O87 96.4(12) . . ?
O90 W3 O117 95.8(11) . . ?
O87 W3 O117 93.6(11) . . ?
O90 W3 O129 97.9(11) . . ?
O87 W3 O129 92.1(11) . . ?
O117 W3 O129 164.5(10) . . ?
O90 W3 O68 96.8(11) . . ?
O87 W3 O68 166.5(10) . . ?
O117 W3 O68 87.7(10) . . ?
O129 W3 O68 83.5(10) . . ?
O90 W3 O103 176.8(11) . . ?
O87 W3 O103 84.8(9) . . ?
O117 W3 O103 81.1(8) . . ?
O129 W3 O103 85.0(8) . . ?
O68 W3 O103 82.1(8) . . ?
O138 W4 O7 96.4(10) . . ?
O138 W4 O15 95.8(9) . . ?
O7 W4 O15 93.9(9) . . ?
O138 W4 O45 95.3(9) . . ?
O7 W4 O45 167.4(9) . . ?
O15 W4 O45 89.5(9) . . ?
O138 W4 O56 94.5(9) . . ?
O7 W4 O56 90.1(9) . . ?
O15 W4 O56 168.5(8) . . ?
O45 W4 O56 84.4(9) . . ?
O138 W4 O28 177.6(8) . . ?
O7 W4 O28 84.5(8) . . ?
O15 W4 O28 86.4(8) . . ?
O45 W4 O28 83.7(8) . . ?
O56 W4 O28 83.3(7) . . ?
O138 W4 K1 34.0(7) . 1_655 ?
O7 W4 K1 63.9(7) . 1_655 ?
O15 W4 K1 88.1(6) . 1_655 ?
O45 W4 K1 128.4(6) . 1_655 ?
O56 W4 K1 103.3(6) . 1_655 ?
O28 W4 K1 147.4(5) . 1_655 ?
O78 W5 O45 103.0(9) . . ?
O78 W5 O2 97.9(10) . . ?
O45 W5 O2 84.9(9) . . ?
O78 W5 O67 99.6(10) . . ?
O45 W5 O67 157.3(9) . . ?
O2 W5 O67 90.3(9) . . ?
O78 W5 O115 94.0(10) . . ?
O45 W5 O115 91.2(9) . . ?
O2 W5 O115 168.0(9) . . ?
O67 W5 O115 89.0(9) . . ?
O78 W5 O114 171.3(8) . . ?
O45 W5 O114 85.7(7) . . ?
O2 W5 O114 82.9(8) . . ?
O67 W5 O114 71.7(8) . . ?
O115 W5 O114 85.6(8) . . ?
O81 W6 O68 105.6(10) . . ?
O81 W6 O149 95.7(10) . . ?
O68 W6 O149 91.6(9) . . ?
O81 W6 O67 97.3(9) . . ?
O68 W6 O67 156.8(8) . . ?
O149 W6 O67 89.6(9) . . ?
O81 W6 O97 97.7(10) . . ?
O68 W6 O97 84.7(9) . . ?
O149 W6 O97 166.6(8) . . ?
O67 W6 O97 88.8(9) . . ?
O81 W6 O114 170.4(9) . . ?
O68 W6 O114 83.8(8) . . ?
O149 W6 O114 85.6(8) . . ?
O67 W6 O114 73.2(7) . . ?
O97 W6 O114 81.2(8) . . ?
O84 W7 O94 93.2(12) . . ?
O84 W7 O117 97.9(13) . . ?
O94 W7 O117 94.4(11) . . ?
O84 W7 O85 97.3(11) . . ?
O94 W7 O85 168.7(10) . . ?
O117 W7 O85 88.4(10) . . ?
O84 W7 O63 95.3(13) . . ?
O94 W7 O63 91.0(10) . . ?
O117 W7 O63 165.4(9) . . ?
O85 W7 O63 83.8(10) . . ?
O84 W7 O43 177.6(11) . . ?
O94 W7 O43 85.4(10) . . ?
O117 W7 O43 84.1(9) . . ?
O85 W7 O43 83.9(8) . . ?
O63 W7 O43 82.8(8) . . ?
O65 W8 O55 97.4(10) . . ?
O65 W8 O15 96.1(10) . . ?
O55 W8 O15 91.0(9) . . ?
O65 W8 O46 98.4(9) . . ?
O55 W8 O46 164.0(9) . . ?
O15 W8 O46 89.5(8) . . ?
O65 W8 O4 95.0(11) . . ?
O55 W8 O4 91.6(10) . . ?
O15 W8 O4 168.2(7) . . ?
O46 W8 O4 84.8(9) . . ?
O65 W8 O100 177.6(9) . . ?
O55 W8 O100 80.7(8) . . ?
O15 W8 O100 85.5(7) . . ?
O46 W8 O100 83.4(7) . . ?
O4 W8 O100 83.6(8) . . ?
O118 W9 O85 101.2(11) . . ?
O118 W9 O149 97.9(10) . . ?
O85 W9 O149 89.6(10) . . ?
O118 W9 O24 94.5(10) . . ?
O85 W9 O24 86.4(10) . . ?
O149 W9 O24 167.5(9) . . ?
O118 W9 O89 102.2(11) . . ?
O85 W9 O89 156.6(10) . . ?
O149 W9 O89 87.1(10) . . ?
O24 W9 O89 91.8(10) . . ?
O118 W9 O26 174.1(10) . . ?
O85 W9 O26 84.6(9) . . ?
O149 W9 O26 82.8(8) . . ?
O24 W9 O26 85.0(8) . . ?
O89 W9 O26 72.0(9) . . ?
O144 W10 O115 93.9(10) . . ?
O144 W10 O46 102.7(10) . . ?
O115 W10 O46 90.6(9) . . ?
O144 W10 O89 99.9(11) . . ?
O115 W10 O89 89.5(10) . . ?
O46 W10 O89 157.3(9) . . ?
O144 W10 O25 97.6(10) . . ?
O115 W10 O25 168.5(10) . . ?
O46 W10 O25 85.6(9) . . ?
O89 W10 O25 89.9(9) . . ?
O144 W10 O26 172.1(9) . . ?
O115 W10 O26 84.5(9) . . ?
O46 W10 O26 85.1(8) . . ?
O89 W10 O26 72.3(9) . . ?
O25 W10 O26 84.4(9) . . ?
O142 W11 O63 103.0(11) . . ?
O142 W11 O42 98.6(10) . . ?
O63 W11 O42 92.0(10) . . ?
O142 W11 O24 97.6(9) . . ?
O63 W11 O24 86.7(10) . . ?
O42 W11 O24 163.7(10) . . ?
O142 W11 O75 98.2(11) . . ?
O63 W11 O75 158.6(10) . . ?
O42 W11 O75 87.3(10) . . ?
O24 W11 O75 88.1(10) . . ?
O142 W11 O70 169.9(10) . . ?
O63 W11 O70 87.0(9) . . ?
O42 W11 O70 79.2(8) . . ?
O24 W11 O70 84.5(8) . . ?
O75 W11 O70 71.9(9) . . ?
O53 W12 O4 101.4(11) . . ?
O53 W12 O25 97.4(10) . . ?
O4 W12 O25 88.0(9) . . ?
O53 W12 O75 99.6(12) . . ?
O4 W12 O75 159.0(10) . . ?
O25 W12 O75 89.5(9) . . ?
O53 W12 O16 97.8(9) . . ?
O4 W12 O16 91.2(9) . . ?
O25 W12 O16 164.7(10) . . ?
O75 W12 O16 85.8(9) . . ?
O53 W12 O70 173.0(10) . . ?
O4 W12 O70 85.0(8) . . ?
O25 W12 O70 85.6(9) . . ?
O75 W12 O70 74.1(10) . . ?
O16 W12 O70 79.0(8) . . ?
O53 W12 Na10 46.8(12) . . ?
O4 W12 Na10 55.5(11) . . ?
O25 W12 Na10 86.7(9) . . ?
O75 W12 Na10 145.1(12) . . ?
O16 W12 Na10 105.4(9) . . ?
O70 W12 Na10 140.0(10) . . ?
O52 W13 O8 98.3(10) . . ?
O52 W13 O44 101.8(10) . . ?
O8 W13 O44 89.1(9) . . ?
O52 W13 O60 99.6(9) . . ?
O8 W13 O60 89.1(9) . . ?
O44 W13 O60 158.6(9) . . ?
O52 W13 O13 98.6(9) . . ?
O8 W13 O13 163.1(7) . . ?
O44 W13 O13 87.8(10) . . ?
O60 W13 O13 87.7(9) . . ?
O52 W13 O120 173.8(8) . . ?
O8 W13 O120 83.6(8) . . ?
O44 W13 O120 84.2(8) . . ?
O60 W13 O120 74.5(7) . . ?
O13 W13 O120 79.5(7) . . ?
O93 W14 O124 98.8(13) . . ?
O93 W14 O12 97.9(12) . . ?
O124 W14 O12 163.3(8) . . ?
O93 W14 O130 100.7(11) . . ?
O124 W14 O130 86.4(9) . . ?
O12 W14 O130 91.2(9) . . ?
O93 W14 O60 100.2(11) . . ?
O124 W14 O60 89.0(9) . . ?
O12 W14 O60 87.4(9) . . ?
O130 W14 O60 159.1(9) . . ?
O93 W14 O120 173.5(9) . . ?
O124 W14 O120 84.7(8) . . ?
O12 W14 O120 78.7(8) . . ?
O130 W14 O120 85.0(8) . . ?
O60 W14 O120 74.3(8) . . ?
O93 W14 Na9 52.0(9) . 1_655 ?
O124 W14 Na9 74.6(8) . 1_655 ?
O12 W14 Na9 116.9(8) . 1_655 ?
O130 W14 Na9 54.3(8) . 1_655 ?
O60 W14 Na9 143.1(9) . 1_655 ?
O120 W14 Na9 134.6(6) . 1_655 ?
O132 W15 O11 105.1(10) . . ?
O132 W15 O116 99.8(10) . . ?
O11 W15 O116 91.4(8) . . ?
O132 W15 O141 96.4(11) . . ?
O11 W15 O141 158.2(9) . . ?
O116 W15 O141 88.3(8) . . ?
O132 W15 O124 94.9(10) . . ?
O11 W15 O124 84.7(8) . . ?
O116 W15 O124 165.2(9) . . ?
O141 W15 O124 90.1(9) . . ?
O132 W15 O3 169.2(10) . . ?
O11 W15 O3 85.4(8) . . ?
O116 W15 O3 82.3(7) . . ?
O141 W15 O3 73.0(9) . . ?
O124 W15 O3 83.2(7) . . ?
O148 W16 O22 102.6(10) . . ?
O148 W16 O121 97.2(10) . . ?
O22 W16 O121 89.4(8) . . ?
O148 W16 O141 99.3(11) . . ?
O22 W16 O141 158.0(10) . . ?
O121 W16 O141 90.5(8) . . ?
O148 W16 O8 96.6(10) . . ?
O22 W16 O8 84.1(8) . . ?
O121 W16 O8 165.7(9) . . ?
O141 W16 O8 90.8(8) . . ?
O148 W16 O3 171.6(9) . . ?
O22 W16 O3 85.4(8) . . ?
O121 W16 O3 85.2(8) . . ?
O141 W16 O3 72.6(9) . . ?
O8 W16 O3 81.6(7) . . ?
O86 W17 O17 96.2(12) . . ?
O86 W17 O34 100.1(10) . . ?
O17 W17 O34 90.1(10) . . ?
O86 W17 O130 92.5(9) . . ?
O17 W17 O130 93.8(9) . . ?
O34 W17 O130 166.4(9) . . ?
O86 W17 O11 96.2(12) . . ?
O17 W17 O11 167.1(8) . . ?
O34 W17 O11 91.4(10) . . ?
O130 W17 O11 82.0(9) . . ?
O86 W17 O48 177.6(9) . . ?
O17 W17 O48 83.5(9) . . ?
O34 W17 O48 82.3(8) . . ?
O130 W17 O48 85.2(7) . . ?
O11 W17 O48 84.0(8) . . ?
O92 W18 O131 95.8(11) . . ?
O92 W18 O50 96.5(9) . . ?
O131 W18 O50 91.9(9) . . ?
O92 W18 O44 95.7(9) . . ?
O131 W18 O44 88.8(10) . . ?
O50 W18 O44 167.6(8) . . ?
O92 W18 O22 96.4(11) . . ?
O131 W18 O22 166.9(9) . . ?
O50 W18 O22 91.3(8) . . ?
O44 W18 O22 85.3(9) . . ?
O92 W18 O72 179.5(9) . . ?
O131 W18 O72 84.2(8) . . ?
O50 W18 O72 84.0(7) . . ?
O44 W18 O72 83.8(8) . . ?
O22 W18 O72 83.6(8) . . ?
O76 W19 O21 98.2(9) . . ?
O76 W19 O110 95.4(11) . . ?
O21 W19 O110 88.6(9) . . ?
O76 W19 O54 99.2(11) . . ?
O21 W19 O54 87.2(9) . . ?
O110 W19 O54 165.2(8) . . ?
O76 W19 O34 97.2(10) . . ?
O21 W19 O34 164.7(9) . . ?
O110 W19 O34 90.3(10) . . ?
O54 W19 O34 90.0(10) . . ?
O76 W19 O108 176.3(11) . . ?
O21 W19 O108 83.0(8) . . ?
O110 W19 O108 81.0(9) . . ?
O54 W19 O108 84.4(8) . . ?
O34 W19 O108 81.7(8) . . ?
O91 W20 O140 100.4(11) . . ?
O91 W20 O50 97.2(9) . . ?
O140 W20 O50 91.9(9) . . ?
O91 W20 O30 95.2(10) . . ?
O140 W20 O30 91.4(9) . . ?
O50 W20 O30 166.4(8) . . ?
O91 W20 O104 91.4(11) . . ?
O140 W20 O104 167.8(8) . . ?
O50 W20 O104 89.6(8) . . ?
O30 W20 O104 84.4(8) . . ?
O91 W20 O20 174.3(11) . . ?
O140 W20 O20 85.0(9) . . ?
O50 W20 O20 84.6(8) . . ?
O30 W20 O20 82.6(8) . . ?
O104 W20 O20 83.1(8) . . ?
O64 W21 O116 97.5(9) . . ?
O64 W21 O71 97.3(11) . . ?
O116 W21 O71 89.3(8) . . ?
O64 W21 O54 104.2(11) . . ?
O116 W21 O54 88.4(9) . . ?
O71 W21 O54 158.5(9) . . ?
O64 W21 O37 98.0(10) . . ?
O116 W21 O37 164.2(9) . . ?
O71 W21 O37 91.7(9) . . ?
O54 W21 O37 84.9(9) . . ?
O64 W21 O155 170.7(11) . . ?
O116 W21 O155 82.2(7) . . ?
O71 W21 O155 73.5(8) . . ?
O54 W21 O155 85.0(8) . . ?
O37 W21 O155 83.0(8) . . ?
O150 W22 O121 96.2(10) . . ?
O150 W22 O104 103.0(10) . . ?
O121 W22 O104 90.7(8) . . ?
O150 W22 O125 96.4(9) . . ?
O121 W22 O125 167.4(9) . . ?
O104 W22 O125 86.9(8) . . ?
O150 W22 O71 98.8(10) . . ?
O121 W22 O71 88.5(8) . . ?
O104 W22 O71 158.1(9) . . ?
O125 W22 O71 89.1(8) . . ?
O150 W22 O155 171.2(9) . . ?
O121 W22 O155 84.1(8) . . ?
O104 W22 O155 85.8(8) . . ?
O125 W22 O155 83.4(8) . . ?
O71 W22 O155 72.4(8) . . ?
O38 W23 O37 99.1(10) . . ?
O38 W23 O33 101.2(10) . . ?
O37 W23 O33 91.5(9) . . ?
O38 W23 O19 98.5(9) . . ?
O37 W23 O19 162.3(8) . . ?
O33 W23 O19 87.3(9) . . ?
O38 W23 O21 102.9(10) . . ?
O37 W23 O21 86.7(9) . . ?
O33 W23 O21 155.8(9) . . ?
O19 W23 O21 87.2(8) . . ?
O38 W23 O40 174.7(9) . . ?
O37 W23 O40 82.4(8) . . ?
O33 W23 O40 73.7(8) . . ?
O19 W23 O40 80.3(8) . . ?
O21 W23 O40 82.2(8) . . ?
O145 W24 O30 104.9(10) . . ?
O145 W24 O125 98.8(10) . . ?
O30 W24 O125 90.0(8) . . ?
O145 W24 O77 97.5(10) . . ?
O30 W24 O77 89.3(9) . . ?
O125 W24 O77 163.3(9) . . ?
O145 W24 O33 97.0(10) . . ?
O30 W24 O33 158.1(9) . . ?
O125 W24 O33 88.1(8) . . ?
O77 W24 O33 86.3(9) . . ?
O145 W24 O40 170.4(8) . . ?
O30 W24 O40 84.5(8) . . ?
O125 W24 O40 82.9(8) . . ?
O77 W24 O40 80.4(8) . . ?
O33 W24 O40 73.5(7) . . ?
O145 W24 K2 48.6(8) . 1_545 ?
O30 W24 K2 145.2(7) . 1_545 ?
O125 W24 K2 75.4(7) . 1_545 ?
O77 W24 K2 113.4(7) . 1_545 ?
O33 W24 K2 54.6(7) . 1_545 ?
O40 W24 K2 123.6(5) . 1_545 ?
O79 W25 O139 101.3(10) . . ?
O79 W25 O95 98.9(11) . . ?
O139 W25 O95 87.7(9) . . ?
O79 W25 O82 97.9(11) . . ?
O139 W25 O82 86.3(9) . . ?
O95 W25 O82 163.0(8) . . ?
O79 W25 O74 101.9(10) . . ?
O139 W25 O74 156.5(8) . . ?
O95 W25 O74 92.0(9) . . ?
O82 W25 O74 87.3(9) . . ?
O79 W25 O57 175.8(9) . . ?
O139 W25 O57 82.9(8) . . ?
O95 W25 O57 81.9(8) . . ?
O82 W25 O57 81.6(8) . . ?
O74 W25 O57 73.8(8) . . ?
O146 W26 O101 98.4(9) . . ?
O146 W26 O32 102.0(9) . . ?
O101 W26 O32 87.0(9) . . ?
O146 W26 O74 98.9(9) . . ?
O101 W26 O74 88.9(9) . . ?
O32 W26 O74 159.1(9) . . ?
O146 W26 O49 97.3(9) . . ?
O101 W26 O49 164.1(8) . . ?
O32 W26 O49 91.6(8) . . ?
O74 W26 O49 86.8(9) . . ?
O146 W26 O57 172.4(9) . . ?
O101 W26 O57 83.0(8) . . ?
O32 W26 O57 85.6(8) . . ?
O74 W26 O57 73.6(8) . . ?
O49 W26 O57 81.2(8) . . ?
O146 W26 K2 47.8(7) . 2_666 ?
O101 W26 K2 50.7(5) . 2_666 ?
O32 W26 K2 95.0(6) . 2_666 ?
O74 W26 K2 98.2(6) . 2_666 ?
O49 W26 K2 145.1(6) . 2_666 ?
O57 W26 K2 133.4(6) . 2_666 ?
O59 W27 O62 103.0(9) . . ?
O59 W27 O95 95.4(10) . . ?
O62 W27 O95 83.3(9) . . ?
O59 W27 O18 99.0(8) . . ?
O62 W27 O18 157.4(8) . . ?
O95 W27 O18 89.3(9) . . ?
O59 W27 O10 97.2(10) . . ?
O62 W27 O10 92.5(10) . . ?
O95 W27 O10 167.3(8) . . ?
O18 W27 O10 90.1(9) . . ?
O59 W27 O96 170.4(8) . . ?
O62 W27 O96 85.5(7) . . ?
O95 W27 O96 81.0(8) . . ?
O18 W27 O96 72.2(7) . . ?
O10 W27 O96 86.7(8) . . ?
O59 W27 K3 38.2(8) . . ?
O62 W27 K3 103.2(6) . . ?
O95 W27 K3 133.6(6) . . ?
O18 W27 K3 97.4(6) . . ?
O10 W27 K3 59.0(6) . . ?
O96 W27 K3 144.6(6) . . ?
O102 W28 O98 96.5(9) . . ?
O102 W28 O143 102.7(9) . . ?
O98 W28 O143 88.8(10) . . ?
O102 W28 O18 100.2(8) . . ?
O98 W28 O18 89.4(8) . . ?
O143 W28 O18 157.0(8) . . ?
O102 W28 O101 94.4(9) . . ?
O98 W28 O101 168.9(7) . . ?
O143 W28 O101 86.4(9) . . ?
O18 W28 O101 91.2(8) . . ?
O102 W28 O96 171.9(8) . . ?
O98 W28 O96 87.2(8) . . ?
O143 W28 O96 84.5(7) . . ?
O18 W28 O96 72.6(6) . . ?
O101 W28 O96 82.3(7) . . ?
O102 W28 K2 44.9(8) . 2_666 ?
O98 W28 K2 140.9(6) . 2_666 ?
O143 W28 K2 94.1(7) . 2_666 ?
O18 W28 K2 101.7(5) . 2_666 ?
O101 W28 K2 49.6(5) . 2_666 ?
O96 W28 K2 131.8(6) . 2_666 ?
O102 W28 K1 38.4(8) . 2_566 ?
O98 W28 K1 58.3(5) . 2_566 ?
O143 W28 K1 96.7(7) . 2_566 ?
O18 W28 K1 101.7(6) . 2_566 ?
O101 W28 K1 132.3(5) . 2_566 ?
O96 W28 K1 145.4(5) . 2_566 ?
K2 W28 K1 82.7(2) 2_666 2_566 ?
O80 W29 O58 97.2(9) . . ?
O80 W29 O36 97.6(10) . . ?
O58 W29 O36 95.5(9) . . ?
O80 W29 O32 96.1(10) . . ?
O58 W29 O32 89.2(9) . . ?
O36 W29 O32 164.8(8) . . ?
O80 W29 O143 95.0(9) . . ?
O58 W29 O143 166.9(9) . . ?
O36 W29 O143 87.5(10) . . ?
O32 W29 O143 84.8(9) . . ?
O80 W29 O39 177.1(8) . . ?
O58 W29 O39 84.9(8) . . ?
O36 W29 O39 84.1(9) . . ?
O32 W29 O39 81.9(8) . . ?
O143 W29 O39 82.8(8) . . ?
O83 W30 O14 99.2(10) . . ?
O83 W30 O31 97.6(10) . . ?
O14 W30 O31 92.3(10) . . ?
O83 W30 O139 96.9(10) . . ?
O14 W30 O139 92.3(9) . . ?
O31 W30 O139 163.8(9) . . ?
O83 W30 O62 93.9(9) . . ?
O14 W30 O62 166.7(9) . . ?
O31 W30 O62 88.0(9) . . ?
O139 W30 O62 84.0(8) . . ?
O83 W30 O9 176.0(9) . . ?
O14 W30 O9 84.9(9) . . ?
O31 W30 O9 81.8(8) . . ?
O139 W30 O9 83.2(8) . . ?
O62 W30 O9 82.1(8) . . ?
O152 W31 O73 104.3(10) . . ?
O152 W31 O10 95.5(10) . . ?
O73 W31 O10 88.2(9) . . ?
O152 W31 O1 97.3(11) . . ?
O73 W31 O1 86.3(9) . . ?
O10 W31 O1 166.9(8) . . ?
O152 W31 O133 98.2(10) . . ?
O73 W31 O133 157.4(8) . . ?
O10 W31 O133 87.7(9) . . ?
O1 W31 O133 92.9(9) . . ?
O152 W31 O5 171.8(8) . . ?
O73 W31 O5 83.8(7) . . ?
O10 W31 O5 83.0(7) . . ?
O1 W31 O5 84.7(7) . . ?
O133 W31 O5 73.7(7) . . ?
O152 W31 K3 40.2(9) . . ?
O73 W31 K3 100.6(6) . . ?
O10 W31 K3 55.3(6) . . ?
O1 W31 K3 137.5(6) . . ?
O133 W31 K3 95.3(6) . . ?
O5 W31 K3 137.6(5) . . ?
O137 W32 O23 102.6(9) . . ?
O137 W32 O98 95.2(10) . . ?
O23 W32 O98 89.9(8) . . ?
O137 W32 O99 97.0(10) . . ?
O23 W32 O99 87.2(8) . . ?
O98 W32 O99 167.8(8) . . ?
O137 W32 O133 99.2(9) . . ?
O23 W32 O133 158.2(8) . . ?
O98 W32 O133 88.3(9) . . ?
O99 W32 O133 90.0(8) . . ?
O137 W32 O5 171.0(8) . . ?
O23 W32 O5 86.4(7) . . ?
O98 W32 O5 84.6(7) . . ?
O99 W32 O5 83.4(7) . . ?
O133 W32 O5 71.8(7) . . ?
O137 W32 K1 38.9(8) . 2_566 ?
O23 W32 K1 96.7(5) . 2_566 ?
O98 W32 K1 56.6(5) . 2_566 ?
O99 W32 K1 135.6(6) . 2_566 ?
O133 W32 K1 100.4(6) . 2_566 ?
O5 W32 K1 141.0(5) . 2_566 ?
O127 W33 O31 98.0(12) . . ?
O127 W33 O51 95.4(10) . . ?
O31 W33 O51 93.9(10) . . ?
O127 W33 O73 98.0(9) . . ?
O31 W33 O73 91.1(9) . . ?
O51 W33 O73 164.9(10) . . ?
O127 W33 O106 95.4(11) . . ?
O31 W33 O106 165.8(8) . . ?
O51 W33 O106 89.5(10) . . ?
O73 W33 O106 82.4(8) . . ?
O127 W33 O47 178.0(11) . . ?
O31 W33 O47 83.7(9) . . ?
O51 W33 O47 83.4(9) . . ?
O73 W33 O47 83.0(7) . . ?
O106 W33 O47 83.0(8) . . ?
O134 W34 O111 98.7(10) . . ?
O134 W34 O36 96.7(11) . . ?
O111 W34 O36 94.2(10) . . ?
O134 W34 O27 97.7(11) . . ?
O111 W34 O27 92.5(9) . . ?
O36 W34 O27 163.0(8) . . ?
O134 W34 O23 92.9(9) . . ?
O111 W34 O23 167.8(8) . . ?
O36 W34 O23 88.0(9) . . ?
O27 W34 O23 82.3(8) . . ?
O134 W34 O107 175.5(8) . . ?
O111 W34 O107 85.7(8) . . ?
O36 W34 O107 83.2(9) . . ?
O27 W34 O107 81.7(8) . . ?
O23 W34 O107 82.6(7) . . ?
O128 W35 O106 101.8(10) . . ?
O128 W35 O41 100.3(10) . . ?
O106 W35 O41 92.9(9) . . ?
O128 W35 O29 98.8(10) . . ?
O106 W35 O29 159.3(9) . . ?
O41 W35 O29 85.4(9) . . ?
O128 W35 O1 97.1(9) . . ?
O106 W35 O1 86.5(9) . . ?
O41 W35 O1 162.3(9) . . ?
O29 W35 O1 88.9(8) . . ?
O128 W35 O109 172.5(9) . . ?
O106 W35 O109 85.6(8) . . ?
O41 W35 O109 79.4(8) . . ?
O29 W35 O109 73.7(8) . . ?
O1 W35 O109 82.9(7) . . ?
O135 W36 O27 103.0(9) . . ?
O135 W36 O99 99.4(9) . . ?
O27 W36 O99 87.3(8) . . ?
O135 W36 O66 95.6(10) . . ?
O27 W36 O66 92.2(9) . . ?
O99 W36 O66 164.7(9) . . ?
O135 W36 O29 99.4(9) . . ?
O27 W36 O29 157.6(9) . . ?
O99 W36 O29 89.7(8) . . ?
O66 W36 O29 85.0(8) . . ?
O135 W36 O109 174.3(9) . . ?
O27 W36 O109 82.2(8) . . ?
O99 W36 O109 82.9(8) . . ?
O66 W36 O109 82.0(9) . . ?
O29 W36 O109 75.4(8) . . ?
O113 W37 O13 98.7(9) . . ?
O113 W37 O12 98.6(9) . . ?
O13 W37 O12 90.0(9) . . ?
O113 W37 O112 100.1(10) . . ?
O13 W37 O112 88.7(10) . . ?
O12 W37 O112 161.2(8) . . ?
O113 W37 O61 98.7(9) . . ?
O13 W37 O61 162.6(8) . . ?
O12 W37 O61 87.2(9) . . ?
O112 W37 O61 88.5(10) . . ?
O113 W37 O1W 177.2(9) . . ?
O13 W37 O1W 82.1(8) . . ?
O12 W37 O1W 78.7(8) . . ?
O112 W37 O1W 82.6(9) . . ?
O61 W37 O1W 80.5(8) . . ?
O147 W38 O49 100.6(9) . . ?
O147 W38 O19 98.6(9) . . ?
O49 W38 O19 86.1(8) . . ?
O147 W38 O82 99.6(9) . . ?
O49 W38 O82 91.6(9) . . ?
O19 W38 O82 161.7(8) . . ?
O147 W38 O77 98.2(9) . . ?
O49 W38 O77 161.1(9) . . ?
O19 W38 O77 89.0(9) . . ?
O82 W38 O77 87.4(9) . . ?
O147 W38 O2W 178.6(9) . . ?
O49 W38 O2W 79.1(8) . . ?
O19 W38 O2W 80.0(8) . . ?
O82 W38 O2W 81.8(8) . . ?
O77 W38 O2W 82.0(8) . . ?
O123 W39 O16 98.4(10) . . ?
O123 W39 O41 97.3(11) . . ?
O16 W39 O41 164.2(10) . . ?
O123 W39 O66 100.4(11) . . ?
O16 W39 O66 91.3(9) . . ?
O41 W39 O66 87.2(8) . . ?
O123 W39 O42 97.1(10) . . ?
O16 W39 O42 88.3(9) . . ?
O41 W39 O42 88.3(9) . . ?
O66 W39 O42 162.4(11) . . ?
O123 W39 O3W 179.3(10) . . ?
O16 W39 O3W 81.4(9) . . ?
O41 W39 O3W 82.8(9) . . ?
O66 W39 O3W 80.3(10) . . ?
O42 W39 O3W 82.2(9) . . ?
O154 W40 O88 102.1(14) . . ?
O154 W40 O7 98.3(14) . . ?
O88 W40 O7 98.7(12) . . ?
O154 W40 O17 94.7(15) . . ?
O88 W40 O17 96.9(12) . . ?
O7 W40 O17 157.1(8) . . ?
O154 W40 O4W 93.2(12) . . ?
O88 W40 O4W 164.4(11) . . ?
O7 W40 O4W 81.5(9) . . ?
O17 W40 O4W 79.1(9) . . ?
O154 W40 O5W 173.8(14) . . ?
O88 W40 O5W 83.5(11) . . ?
O7 W40 O5W 83.2(10) . . ?
O17 W40 O5W 82.0(10) . . ?
O4W W40 O5W 81.0(8) . . ?
O154 W40 K1 34.6(14) . 1_655 ?
O88 W40 K1 96.1(10) . 1_655 ?
O7 W40 K1 65.4(7) . 1_655 ?
O17 W40 K1 129.3(7) . 1_655 ?
O4W W40 K1 98.1(6) . 1_655 ?
O5W W40 K1 148.2(8) . 1_655 ?
O6 W41 O153 99.4(15) . . ?
O6 W41 O14 96.8(13) . . ?
O153 W41 O14 97.2(13) . . ?
O6 W41 O140 96.4(12) . . ?
O153 W41 O140 97.5(14) . . ?
O14 W41 O140 158.4(10) . . ?
O6 W41 O7W 89.7(12) . . ?
O153 W41 O7W 170.9(13) . . ?
O14 W41 O7W 81.6(10) . . ?
O140 W41 O7W 81.4(10) . . ?
O6 W41 O6W 170.6(12) . . ?
O153 W41 O6W 89.8(13) . . ?
O14 W41 O6W 84.3(10) . . ?
O140 W41 O6W 79.9(10) . . ?
O7W W41 O6W 81.1(10) . . ?
O105 W42 O119 100.4(16) . . ?
O105 W42 O51 98.2(13) . . ?
O119 W42 O51 97.1(12) . . ?
O105 W42 O94 99.1(14) . . ?
O119 W42 O94 94.4(13) . . ?
O51 W42 O94 157.1(11) . . ?
O105 W42 O9W 88.3(16) . . ?
O119 W42 O9W 171.0(17) . . ?
O51 W42 O9W 83.9(12) . . ?
O94 W42 O9W 81.7(12) . . ?
O105 W42 O8W 169.3(13) . . ?
O119 W42 O8W 90.2(14) . . ?
O51 W42 O8W 82.1(11) . . ?
O94 W42 O8W 78.2(11) . . ?
O9W W42 O8W 81.1(13) . . ?
O122 W43 O151 101.1(14) . . ?
O122 W43 O58 95.3(12) . . ?
O151 W43 O58 99.6(13) . . ?
O122 W43 O110 97.6(12) . . ?
O151 W43 O110 96.5(12) . . ?
O58 W43 O110 157.0(9) . . ?
O122 W43 O11W 89.9(13) . . ?
O151 W43 O11W 168.3(13) . . ?
O58 W43 O11W 83.1(11) . . ?
O110 W43 O11W 78.0(12) . . ?
O122 W43 O10W 173.5(13) . . ?
O151 W43 O10W 84.9(14) . . ?
O58 W43 O10W 81.1(11) . . ?
O110 W43 O10W 84.0(12) . . ?
O11W W43 O10W 84.3(13) . . ?
O13W Ni5 O15W 101.4(14) . . ?
O13W Ni5 O14W 82.1(14) . . ?
O15W Ni5 O14W 175.8(14) . . ?
O13W Ni5 O131 95.7(14) . . ?
O15W Ni5 O131 95.5(13) . . ?
O14W Ni5 O131 86.5(13) . . ?
O13W Ni5 O87 98.5(15) . . ?
O15W Ni5 O87 95.6(13) . . ?
O14W Ni5 O87 81.4(13) . . ?
O131 Ni5 O87 159.9(10) . . ?
O13W Ni5 O12W 169.5(14) . . ?
O15W Ni5 O12W 88.6(13) . . ?
O14W Ni5 O12W 88.1(13) . . ?
O131 Ni5 O12W 79.9(12) . . ?
O87 Ni5 O12W 83.6(12) . . ?
O55 Ni6 O111 167.6(13) . . ?
O55 Ni6 O17W 84.4(13) . . ?
O111 Ni6 O17W 85.1(13) . . ?
O55 Ni6 O16W 99.4(13) . . ?
O111 Ni6 O16W 91.8(12) . . ?
O17W Ni6 O16W 172.5(14) . . ?
O55 Ni6 O80 87.9(9) . 2_666 ?
O111 Ni6 O80 99.6(9) . 2_666 ?
O17W Ni6 O80 95.3(13) . 2_666 ?
O16W Ni6 O80 78.5(12) . 2_666 ?
O28 P1 O114 110.2(12) . . ?
O28 P1 O103 110.9(10) . . ?
O114 P1 O103 110.8(12) . . ?
O28 P1 O69 108.8(11) . . ?
O114 P1 O69 103.8(11) . . ?
O103 P1 O69 112.1(12) . . ?
O100 P2 O43 110.9(13) . . ?
O100 P2 O26 109.8(11) . . ?
O43 P2 O26 111.4(12) . . ?
O100 P2 O70 107.7(11) . . ?
O43 P2 O70 108.8(12) . . ?
O26 P2 O70 108.1(13) . . ?
O48 P3 O3 111.8(12) . . ?
O48 P3 O72 109.6(12) . . ?
O3 P3 O72 109.7(12) . . ?
O48 P3 O120 109.2(11) . . ?
O3 P3 O120 107.3(11) . . ?
O72 P3 O120 109.2(10) . . ?
O108 P4 O40 110.1(11) . . ?
O108 P4 O20 110.5(13) . . ?
O40 P4 O20 107.8(11) . . ?
O108 P4 O155 111.6(12) . . ?
O40 P4 O155 105.6(12) . . ?
O20 P4 O155 111.0(11) . . ?
O39 P5 O9 112.9(11) . . ?
O39 P5 O57 111.8(12) . . ?
O9 P5 O57 107.8(12) . . ?
O39 P5 O96 109.6(11) . . ?
O9 P5 O96 109.8(11) . . ?
O57 P5 O96 104.5(11) . . ?
O107 P6 O109 107.3(12) . . ?
O107 P6 O47 110.0(12) . . ?
O109 P6 O47 110.4(12) . . ?
O107 P6 O5 112.1(10) . . ?
O109 P6 O5 108.5(12) . . ?
O47 P6 O5 108.6(11) . . ?
W31 O1 W35 148.6(12) . . ?
W1 O2 W5 149.2(10) . . ?
W1 O2 Na5 106.9(9) . 2_765 ?
W5 O2 Na5 101.9(10) . 2_765 ?
P3 O3 W16 126.8(11) . . ?
P3 O3 W15 126.1(12) . . ?
W16 O3 W15 94.6(8) . . ?
W12 O4 W8 148.2(9) . . ?
W12 O4 Na10 93.0(13) . . ?
W8 O4 Na10 103.8(12) . . ?
P6 O5 W31 125.7(10) . . ?
P6 O5 W32 122.8(11) . . ?
W31 O5 W32 95.8(6) . . ?
W41 O6 Li1 155(2) . . ?
W4 O7 W40 170.2(13) . . ?
W13 O8 W16 151.2(11) . . ?
P5 O9 W30 134.7(11) . . ?
P5 O9 Na3 126.9(11) . . ?
W30 O9 Na3 98.2(7) . . ?
W31 O10 W27 161.3(12) . . ?
W31 O10 K3 96.6(8) . . ?
W27 O10 K3 91.0(7) . . ?
W15 O11 W17 151.8(10) . . ?
W37 O12 W14 145.1(11) . . ?
W37 O13 W13 142.1(11) . . ?
W37 O13 Na8 116.8(10) . 2_765 ?
W13 O13 Na8 98.6(9) . 2_765 ?
W30 O14 W41 159.9(14) . . ?
W30 O14 Na3 98.8(10) . . ?
W41 O14 Na3 100.8(9) . . ?
W4 O15 W8 163.0(11) . . ?
W39 O16 W12 144.8(11) . . ?
W17 O17 W40 161.7(12) . . ?
W27 O18 W28 120.7(8) . . ?
W27 O18 Na12 103.2(12) . 2_656 ?
W28 O18 Na12 107.2(12) . 2_656 ?
W23 O19 W38 143.5(10) . . ?
P4 O20 W20 133.2(13) . . ?
W19 O21 W23 149.3(11) . . ?
W16 O22 W18 151.0(12) . . ?
W32 O23 W34 150.4(10) . . ?
W11 O24 W9 149.2(15) . . ?
W12 O25 W10 148.2(14) . . ?
P2 O26 W9 124.5(12) . . ?
P2 O26 W10 124.6(11) . . ?
W9 O26 W10 95.2(8) . . ?
W36 O27 W34 153.0(11) . . ?
P1 O28 W4 134.2(11) . . ?
P1 O28 Na1A 128.9(14) . . ?
W4 O28 Na1A 96.9(11) . . ?
W35 O29 W36 117.6(10) . . ?
W24 O30 W20 149.0(11) . . ?
W33 O31 W30 164.1(13) . . ?
W26 O32 W29 150.5(11) . . ?
W23 O33 W24 119.0(11) . . ?
W23 O33 K2 142.6(10) . 1_545 ?
W24 O33 K2 93.5(8) . 1_545 ?
W17 O34 W19 159.9(16) . . ?
W34 O36 W29 165.2(12) . . ?
W23 O37 W21 152.2(13) . . ?
W23 O38 Na12 116.7(15) . . ?
W23 O38 Na6 104.9(13) . 2_656 ?
Na12 O38 Na6 133.4(15) . 2_656 ?
P5 O39 W29 134.3(11) . . ?
P4 O40 W24 127.4(10) . . ?
P4 O40 W23 126.1(11) . . ?
W24 O40 W23 93.6(7) . . ?
W35 O41 W39 147.8(11) . . ?
W11 O42 W39 144.1(13) . . ?
P2 O43 W7 131.8(14) . . ?
P2 O43 Na1 126.5(14) . . ?
W7 O43 Na1 101.5(11) . . ?
W13 O44 W18 147.2(13) . . ?
W4 O45 W5 151.5(12) . . ?
W10 O46 W8 151.1(12) . . ?
P6 O47 W33 132.3(13) . . ?
P6 O47 Na3 129.6(12) . . ?
W33 O47 Na3 98.0(8) . . ?
P3 O48 W17 131.3(13) . . ?
P3 O48 Na2 133.1(12) . . ?
W17 O48 Na2 95.6(7) . . ?
W38 O49 W26 141.9(11) . . ?
W20 O50 W18 161.4(13) . . ?
W42 O51 W33 166.6(15) . . ?
W13 O52 Na5 151.1(13) . . ?
W13 O52 Na8 102.9(11) . 2_765 ?
Na5 O52 Na8 104.0(9) . 2_765 ?
W12 O53 Na10 106.1(16) . . ?
W21 O54 W19 149.5(11) . . ?
W8 O55 Ni6 151.7(16) . . ?
W8 O55 Na1A 102.5(12) . . ?
Ni6 O55 Na1A 102.3(14) . . ?
W1 O56 W4 147.6(12) . . ?
P5 O57 W25 129.1(12) . . ?
P5 O57 W26 124.7(11) . . ?
W25 O57 W26 93.7(7) . . ?
W29 O58 W43 171.5(13) . . ?
W27 O59 K3 119.1(11) . . ?
W14 O60 W13 117.4(10) . . ?
W1 O61 W37 145.8(12) . . ?
W27 O62 W30 152.8(11) . . ?
W11 O63 W7 150.2(12) . . ?
W8 O65 K2 149.0(12) . . ?
W36 O66 W39 143.8(12) . . ?
W6 O67 W5 119.7(10) . . ?
W6 O68 W3 152.9(13) . . ?
P1 O69 W1 127.5(11) . . ?
P1 O69 W2 125.5(12) . . ?
W1 O69 W2 96.4(7) . . ?
P2 O70 W12 125.8(12) . . ?
P2 O70 W11 123.1(10) . . ?
W12 O70 W11 95.6(8) . . ?
W21 O71 W22 118.1(11) . . ?
P3 O72 W18 132.3(12) . . ?
W31 O73 W33 152.8(12) . . ?
W26 O74 W25 118.6(10) . . ?
W12 O75 W11 118.2(14) . . ?
W24 O77 W38 143.1(12) . . ?
W5 O78 Na4 115.7(11) . . ?
W29 O80 Ni6 151.2(13) . 2_666 ?
W6 O81 Ni7 147.9(17) . . ?
W38 O82 W25 141.6(12) . . ?
W30 O83 Na9 115.5(11) . . ?
W9 O85 W7 150.5(12) . . ?
W17 O86 K3 137.9(16) . 1_655 ?
W17 O86 Na9 110.0(12) . 1_655 ?
K3 O86 Na9 94.4(9) 1_655 1_655 ?
W3 O87 Ni5 166.5(12) . . ?
W40 O88 Li2 148(2) . . ?
W10 O89 W9 120.5(12) . . ?
W20 O91 Na4 115.0(12) . 1_545 ?
W14 O93 Na9 102.6(11) . 1_655 ?
W7 O94 W42 172.3(17) . . ?
W25 O95 W27 152.1(10) . . ?
P5 O96 W28 127.5(11) . . ?
P5 O96 W27 126.8(11) . . ?
W28 O96 W27 94.3(6) . . ?
W2 O97 W6 150.5(10) . . ?
W28 O98 W32 160.0(11) . . ?
W28 O98 K1 93.4(7) . 2_566 ?
W32 O98 K1 94.8(7) . 2_566 ?
W36 O99 W32 147.8(11) . . ?
P2 O100 W8 133.8(13) . . ?
P2 O100 Na1A 128.7(14) . . ?
W8 O100 Na1A 97.4(12) . . ?
W26 O101 W28 149.1(10) . . ?
W26 O101 K2 99.8(8) . 2_666 ?
W28 O101 K2 100.5(7) . 2_666 ?
W28 O102 K1 119.0(11) . 2_566 ?
W28 O102 K2 109.9(10) . 2_666 ?
K1 O102 K2 129.7(7) 2_566 2_666 ?
P1 O103 W3 130.8(10) . . ?
P1 O103 Na1 125.0(12) . . ?
W3 O103 Na1 104.0(10) . . ?
W22 O104 W20 151.8(10) . . ?
W42 O105 Li1 148(3) . . ?
W35 O106 W33 150.5(11) . . ?
W35 O106 Na15 100.3(14) . 1_455 ?
W33 O106 Na15 103.0(13) . 1_455 ?
P6 O107 W34 133.4(12) . . ?
P4 O108 W19 130.7(14) . . ?
P4 O108 Na2 131.6(12) . . ?
W19 O108 Na2 97.7(8) . . ?
P6 O109 W36 128.0(11) . . ?
P6 O109 W35 124.8(11) . . ?
W36 O109 W35 93.1(8) . . ?
W43 O110 W19 163.3(12) . . ?
W43 O110 Na2 96.6(9) . . ?
W19 O110 Na2 99.7(8) . . ?
W34 O111 Ni6 156.6(15) . . ?
W37 O112 W2 142.4(13) . . ?
P1 O114 W6 126.4(11) . . ?
P1 O114 W5 126.1(11) . . ?
W6 O114 W5 95.2(7) . . ?
W10 O115 W5 159.9(12) . . ?
W21 O116 W15 161.6(12) . . ?
W7 O117 W3 164.9(15) . . ?
P3 O120 W13 124.8(11) . . ?
P3 O120 W14 125.1(11) . . ?
W13 O120 W14 93.7(7) . . ?
W22 O121 W16 161.5(13) . . ?
W14 O124 W15 148.3(12) . . ?
W24 O125 W22 146.3(13) . . ?
W2 O126 W1 118.3(8) . . ?
W2 O126 Na8 109.4(10) . . ?
W1 O126 Na8 121.0(10) . . ?
W33 O127 Na7 164.3(15) . . ?
W35 O128 Na15 102.4(15) . 1_455 ?
W2 O129 W3 150.4(14) . . ?
W14 O130 W17 149.8(13) . . ?
W18 O131 Ni5 167.6(11) . . ?
W31 O133 W32 118.7(10) . . ?
W34 O134 Li2 135.8(17) . 2_666 ?
W1 O136 Na15 148.2(14) . . ?
W32 O137 K3 148.8(13) . 2_566 ?
W32 O137 K1 119.3(12) . 2_566 ?
K3 O137 K1 89.6(6) 2_566 2_566 ?
W4 O138 K1 126.7(10) . 1_655 ?
W4 O138 Na13 135.3(15) . . ?
K1 O138 Na13 97.9(12) 1_655 . ?
W25 O139 W30 147.8(12) . . ?
W20 O140 W41 169.3(13) . . ?
W15 O141 W16 119.7(13) . . ?
W28 O143 W29 149.4(14) . . ?
W10 O144 Na4 115.4(12) . . ?
W10 O144 Na11 114.1(14) . 1_565 ?
Na4 O144 Na11 128.5(14) . 1_565 ?
W24 O145 Na10 133.8(16) . 1_545 ?
W24 O145 K2 104.6(10) . 1_545 ?
Na10 O145 K2 85.4(12) 1_545 1_545 ?
W26 O146 Na10 134.7(13) . 2_666 ?
W26 O146 K2 106.0(10) . 2_666 ?
Na10 O146 K2 83.8(11) 2_666 2_666 ?
W6 O149 W9 158.9(13) . . ?
W22 O150 Na4 103.7(11) . 1_545 ?
W43 O151 Li2 146(2) . . ?
W31 O152 K1 147.5(14) . . ?
W31 O152 K3 116.4(13) . . ?
K1 O152 K3 91.3(7) . . ?
W40 O154 K3 142(2) . 1_655 ?
W40 O154 K1 126.1(19) . 1_655 ?
K3 O154 K1 92.3(10) 1_655 1_655 ?
P4 O155 W22 125.3(10) . . ?
P4 O155 W21 125.5(10) . . ?
W22 O155 W21 96.0(8) . . ?
W37 O1W Na8 122.5(13) . . ?
W38 O2W Na6 126.0(14) . . ?
W40 O5W Na1A 93.9(13) . . ?
W41 O6W Na11 120.6(15) . . ?
W41 O7W Na3 95.5(11) . . ?
W42 O9W Na1 98.9(15) . . ?
Ni5 O13W Li1 150(2) . . ?
Ni5 O14W Na1 108.2(17) . . ?
Li2 O17W Ni6 164(3) . . ?
OW14 K1 O102 71.1(11) . 2_566 ?
OW14 K1 O152 78.4(12) . . ?
O102 K1 O152 137.1(7) 2_566 . ?
OW14 K1 O154 144.0(12) . 1_455 ?
O102 K1 O154 142.5(8) 2_566 1_455 ?
O152 K1 O154 77.1(9) . 1_455 ?
OW14 K1 O138 76.1(10) . 1_455 ?
O102 K1 O138 89.6(7) 2_566 1_455 ?
O152 K1 O138 111.8(7) . 1_455 ?
O154 K1 O138 89.1(8) 1_455 1_455 ?
OW14 K1 O137 131.2(11) . 2_566 ?
O102 K1 O137 100.4(7) 2_566 2_566 ?
O152 K1 O137 77.7(7) . 2_566 ?
O154 K1 O137 67.6(8) 1_455 2_566 ?
O138 K1 O137 152.7(7) 1_455 2_566 ?
OW14 K1 OW3 133.3(14) . . ?
O102 K1 OW3 67.1(8) 2_566 . ?
O152 K1 OW3 148.2(10) . . ?
O154 K1 OW3 75.5(10) 1_455 . ?
O138 K1 OW3 83.6(7) 1_455 . ?
O137 K1 OW3 77.2(8) 2_566 . ?
OW14 K1 O98 100.0(10) . 2_566 ?
O102 K1 O98 50.8(6) 2_566 2_566 ?
O152 K1 O98 108.5(6) . 2_566 ?
O154 K1 O98 112.6(7) 1_455 2_566 ?
O138 K1 O98 137.6(7) 1_455 2_566 ?
O137 K1 O98 50.3(6) 2_566 2_566 ?
OW3 K1 O98 68.5(7) . 2_566 ?
OW14 K1 W28 84.8(10) . 2_566 ?
O102 K1 W28 22.6(4) 2_566 2_566 ?
O152 K1 W28 128.4(6) . 2_566 ?
O154 K1 W28 131.2(7) 1_455 2_566 ?
O138 K1 W28 110.7(6) 1_455 2_566 ?
O137 K1 W28 77.9(5) 2_566 2_566 ?
OW3 K1 W28 63.7(7) . 2_566 ?
O98 K1 W28 28.2(4) 2_566 2_566 ?
OW14 K1 W32 120.8(9) . 2_566 ?
O102 K1 W32 78.6(4) 2_566 2_566 ?
O152 K1 W32 92.5(5) . 2_566 ?
O154 K1 W32 86.3(6) 1_455 2_566 ?
O138 K1 W32 153.6(5) 1_455 2_566 ?
O137 K1 W32 21.8(5) 2_566 2_566 ?
OW3 K1 W32 70.1(6) . 2_566 ?
O98 K1 W32 28.6(4) 2_566 2_566 ?
W28 K1 W32 56.06(12) 2_566 2_566 ?
OW14 K1 K3 123.0(11) . . ?
O102 K1 K3 144.6(5) 2_566 . ?
O152 K1 K3 44.9(6) . . ?
O154 K1 K3 42.9(7) 1_455 . ?
O138 K1 K3 124.2(6) 1_455 . ?
O137 K1 K3 44.8(5) 2_566 . ?
OW3 K1 K3 103.3(8) . . ?
O98 K1 K3 93.8(5) 2_566 . ?
W28 K1 K3 122.0(3) 2_566 . ?
W32 K1 K3 66.3(2) 2_566 . ?
OW14 K1 W40 141.3(9) . 1_455 ?
O102 K1 W40 129.9(5) 2_566 1_455 ?
O152 K1 W40 92.7(6) . 1_455 ?
O154 K1 W40 19.3(7) 1_455 1_455 ?
O138 K1 W40 72.6(5) 1_455 1_455 ?
O137 K1 W40 81.7(5) 2_566 1_455 ?
OW3 K1 W40 64.6(7) . 1_455 ?
O98 K1 W40 118.4(4) 2_566 1_455 ?
W28 K1 W40 127.3(2) 2_566 1_455 ?
W32 K1 W40 96.9(2) 2_566 1_455 ?
K3 K1 W40 62.2(2) . 1_455 ?
OW9 K2 O65 147.6(13) . . ?
OW9 K2 OW4 77.9(12) . . ?
O65 K2 OW4 77.2(8) . . ?
OW9 K2 O145 108.8(12) . 1_565 ?
O65 K2 O145 80.8(7) . 1_565 ?
OW4 K2 O145 68.5(9) . 1_565 ?
OW9 K2 O102 81.6(12) . 2_666 ?
O65 K2 O102 84.7(7) . 2_666 ?
OW4 K2 O102 104.3(9) . 2_666 ?
O145 K2 O102 165.0(7) 1_565 2_666 ?
OW9 K2 O146 123.9(12) . 2_666 ?
O65 K2 O146 88.3(7) . 2_666 ?
OW4 K2 O146 142.6(9) . 2_666 ?
O145 K2 O146 75.2(7) 1_565 2_666 ?
O102 K2 O146 108.5(6) 2_666 2_666 ?
OW9 K2 O101 98.8(10) . 2_666 ?
O65 K2 O101 97.1(6) . 2_666 ?
OW4 K2 O101 159.2(10) . 2_666 ?
O145 K2 O101 130.9(7) 1_565 2_666 ?
O102 K2 O101 55.0(6) 2_666 2_666 ?
O146 K2 O101 55.6(6) 2_666 2_666 ?
OW9 K2 O33 72.9(12) . 1_565 ?
O65 K2 O33 132.4(8) . 1_565 ?
OW4 K2 O33 101.0(9) . 1_565 ?
O145 K2 O33 55.9(6) 1_565 1_565 ?
O102 K2 O33 139.1(6) 2_666 1_565 ?
O146 K2 O33 64.3(6) 2_666 1_565 ?
O101 K2 O33 97.5(6) 2_666 1_565 ?
OW9 K2 W24 85.6(12) . 1_565 ?
O65 K2 W24 107.6(6) . 1_565 ?
OW4 K2 W24 75.2(8) . 1_565 ?
O145 K2 W24 26.8(5) 1_565 1_565 ?
O102 K2 W24 166.9(5) 2_666 1_565 ?
O146 K2 W24 76.7(5) 2_666 1_565 ?
O101 K2 W24 125.3(5) 2_666 1_565 ?
O33 K2 W24 31.9(4) 1_565 1_565 ?
OW9 K2 W26 115.3(10) . 2_666 ?
O65 K2 W26 91.8(5) . 2_666 ?
OW4 K2 W26 166.0(8) . 2_666 ?
O145 K2 W26 101.4(5) 1_565 2_666 ?
O102 K2 W26 83.1(4) 2_666 2_666 ?
O146 K2 W26 26.1(4) 2_666 2_666 ?
O101 K2 W26 29.5(4) 2_666 2_666 ?
O33 K2 W26 79.8(4) 1_565 2_666 ?
W24 K2 W26 100.3(2) 1_565 2_666 ?
OW9 K2 Na12 46.9(12) . 1_565 ?
O65 K2 Na12 151.4(9) . 1_565 ?
OW4 K2 Na12 124.8(10) . 1_565 ?
O145 K2 Na12 122.2(10) 1_565 1_565 ?
O102 K2 Na12 72.8(10) 2_666 1_565 ?
O146 K2 Na12 82.5(9) 2_666 1_565 ?
O101 K2 Na12 55.6(8) 2_666 1_565 ?
O33 K2 Na12 66.4(10) 1_565 1_565 ?
W24 K2 Na12 96.6(9) 1_565 1_565 ?
W26 K2 Na12 68.5(7) 2_666 1_565 ?
OW9 K2 W28 90.9(11) . 2_666 ?
O65 K2 W28 89.1(5) . 2_666 ?
OW4 K2 W28 129.4(9) . 2_666 ?
O145 K2 W28 156.9(5) 1_565 2_666 ?
O102 K2 W28 25.2(4) 2_666 2_666 ?
O146 K2 W28 83.8(5) 2_666 2_666 ?
O101 K2 W28 29.9(4) 2_666 2_666 ?
O33 K2 W28 122.7(5) 1_565 2_666 ?
W24 K2 W28 153.7(3) 1_565 2_666 ?
W26 K2 W28 58.03(13) 2_666 2_666 ?
Na12 K2 W28 63.1(8) 1_565 2_666 ?
O59 K3 O154 149.8(9) . 1_455 ?
O59 K3 O137 140.7(7) . 2_566 ?
O154 K3 O137 69.3(9) 1_455 2_566 ?
O59 K3 O152 102.5(7) . . ?
O154 K3 O152 77.7(9) 1_455 . ?
O137 K3 O152 77.4(7) 2_566 . ?
O59 K3 OW15 104.1(16) . . ?
O154 K3 OW15 84.9(16) 1_455 . ?
O137 K3 OW15 74.9(16) 2_566 . ?
O152 K3 OW15 151.1(17) . . ?
O59 K3 O86 75.9(8) . 1_455 ?
O154 K3 O86 81.9(10) 1_455 1_455 ?
O137 K3 O86 133.2(8) 2_566 1_455 ?
O152 K3 O86 132.2(7) . 1_455 ?
OW15 K3 O86 66.2(15) . 1_455 ?
O59 K3 OW13 75.3(11) . . ?
O154 K3 OW13 133.0(13) 1_455 . ?
O137 K3 OW13 66.0(11) 2_566 . ?
O152 K3 OW13 79.2(10) . . ?
OW15 K3 OW13 96.9(15) . . ?
O86 K3 OW13 141.5(12) 1_455 . ?
O59 K3 OW10 70.4(11) . . ?
O154 K3 OW10 82.0(12) 1_455 . ?
O137 K3 OW10 139.5(12) 2_566 . ?
O152 K3 OW10 68.7(11) . . ?
OW15 K3 OW10 131.6(16) . . ?
O86 K3 OW10 65.9(10) 1_455 . ?
OW13 K3 OW10 125.5(12) . . ?
O59 K3 O10 52.7(6) . . ?
O154 K3 O10 126.8(8) 1_455 . ?
O137 K3 O10 108.0(7) 2_566 . ?
O152 K3 O10 51.4(7) . . ?
OW15 K3 O10 147.8(15) . . ?
O86 K3 O10 118.8(7) 1_455 . ?
OW13 K3 O10 58.4(9) . . ?
OW10 K3 O10 67.1(9) . . ?
O59 K3 W27 22.7(4) . . ?
O154 K3 W27 146.6(7) 1_455 . ?
O137 K3 W27 129.4(5) 2_566 . ?
O152 K3 W27 80.5(6) . . ?
OW15 K3 W27 124.2(15) . . ?
O86 K3 W27 94.7(6) 1_455 . ?
OW13 K3 W27 65.5(9) . . ?
OW10 K3 W27 66.6(9) . . ?
O10 K3 W27 30.0(4) . . ?
O59 K3 W31 79.7(5) . . ?
O154 K3 W31 100.1(7) 1_455 . ?
O137 K3 W31 91.5(5) 2_566 . ?
O152 K3 W31 23.4(5) . . ?
OW15 K3 W31 162.9(14) . . ?
O86 K3 W31 130.4(5) 1_455 . ?
OW13 K3 W31 67.7(8) . . ?
OW10 K3 W31 65.4(9) . . ?
O10 K3 W31 28.0(4) . . ?
W27 K3 W31 57.35(14) . . ?
O59 K3 K1 146.2(6) . . ?
O154 K3 K1 44.7(8) 1_455 . ?
O137 K3 K1 45.5(5) 2_566 . ?
O152 K3 K1 43.8(6) . . ?
OW15 K3 K1 108.4(16) . . ?
O86 K3 K1 125.9(7) 1_455 . ?
OW13 K3 K1 91.8(11) . . ?
OW10 K3 K1 93.9(11) . . ?
O10 K3 K1 93.8(5) . . ?
W27 K3 K1 123.7(3) . . ?
W31 K3 K1 66.4(2) . . ?
O103 Na1 O14W 81.2(13) . . ?
O103 Na1 O43 67.3(11) . . ?
O14W Na1 O43 147.3(15) . . ?
O103 Na1 O9W 136.3(19) . . ?
O14W Na1 O9W 139.8(18) . . ?
O43 Na1 O9W 69.4(13) . . ?
O100 Na1A O5W 138.6(18) . . ?
O100 Na1A O55 54.2(12) . . ?
O5W Na1A O55 141.2(19) . . ?
O100 Na1A O28 66.5(12) . . ?
O5W Na1A O28 72.1(13) . . ?
O55 Na1A O28 101.5(17) . . ?
OW1 Na2 O108 83.6(8) . . ?
OW1 Na2 O48 80.3(8) . . ?
O108 Na2 O48 66.0(6) . . ?
OW1 Na2 O110 128.2(8) . . ?
O108 Na2 O110 53.3(6) . . ?
O48 Na2 O110 102.3(7) . . ?
O9 Na3 O7W 78.5(8) . . ?
O9 Na3 O47 66.7(7) . . ?
O7W Na3 O47 145.1(9) . . ?
O9 Na3 O14 55.4(7) . . ?
O7W Na3 O14 52.6(8) . . ?
O47 Na3 O14 102.1(8) . . ?
O9 Na3 OW5 90.0(12) . . ?
O7W Na3 OW5 103.9(15) . . ?
O47 Na3 OW5 79.6(14) . . ?
O14 Na3 OW5 138.9(14) . . ?
OW19 Na4 O144 161(2) . . ?
OW19 Na4 O78 97.3(19) . . ?
O144 Na4 O78 101.9(9) . . ?
OW19 Na4 O91 88.7(18) . 1_565 ?
O144 Na4 O91 72.1(8) . 1_565 ?
O78 Na4 O91 174.0(8) . 1_565 ?
OW19 Na4 O150 77.6(17) . 1_565 ?
O144 Na4 O150 108.2(8) . 1_565 ?
O78 Na4 O150 73.0(8) . 1_565 ?
O91 Na4 O150 107.9(9) 1_565 1_565 ?
OW19 Na4 OW25 13(3) . . ?
O144 Na4 OW25 161(2) . . ?
O78 Na4 OW25 93(2) . . ?
O91 Na4 OW25 93(2) 1_565 . ?
O150 Na4 OW25 88(2) 1_565 . ?
O52 Na5 OW16 74.8(16) . 2_765 ?
O52 Na5 O2 123.0(11) . 2_765 ?
OW16 Na5 O2 136.9(14) 2_765 2_765 ?
O2W Na6 OW11 65.7(12) . 1_545 ?
O2W Na6 O38 112.1(17) . 2_656 ?
OW11 Na6 O38 152(2) 1_545 2_656 ?
O2W Na6 Na10 74.2(13) . 1_545 ?
OW11 Na6 Na10 25.2(11) 1_545 1_545 ?
O38 Na6 Na10 171.8(17) 2_656 1_545 ?
OW8 Na7 O127 66.3(11) . . ?
OW8 Na7 OW18 90.2(17) . 1_455 ?
O127 Na7 OW18 58.4(14) . 1_455 ?
OW8 Na7 Na15 110.4(13) . 1_455 ?
O127 Na7 Na15 48.5(10) . 1_455 ?
OW18 Na7 Na15 39.1(15) 1_455 1_455 ?
O1W Na8 O126 80.2(9) . . ?
O1W Na8 O13 129.7(13) . 2_765 ?
O126 Na8 O13 115.4(11) . 2_765 ?
O1W Na8 O52 146.3(12) . 2_765 ?
O126 Na8 O52 70.3(9) . 2_765 ?
O13 Na8 O52 55.8(8) 2_765 2_765 ?
OW10 Na9 OW23 135(2) . . ?
OW10 Na9 O83 87.7(15) . . ?
OW23 Na9 O83 62.1(14) . . ?
OW10 Na9 O86 76.3(15) . 1_455 ?
OW23 Na9 O86 132.2(17) . 1_455 ?
O83 Na9 O86 163.8(16) . 1_455 ?
OW10 Na9 O93 81.3(16) . 1_455 ?
OW23 Na9 O93 59.7(15) . 1_455 ?
O83 Na9 O93 74.6(9) . 1_455 ?
O86 Na9 O93 105.1(12) 1_455 1_455 ?
OW10 Na9 W14 85.2(14) . 1_455 ?
OW23 Na9 W14 69.5(13) . 1_455 ?
O83 Na9 W14 99.8(9) . 1_455 ?
O86 Na9 W14 81.7(9) 1_455 1_455 ?
O93 Na9 W14 25.4(5) 1_455 1_455 ?
OW10 Na9 K3 48.5(12) . . ?
OW23 Na9 K3 174.6(15) . . ?
O83 Na9 K3 123.2(11) . . ?
O86 Na9 K3 42.5(7) 1_455 . ?
O93 Na9 K3 120.4(12) 1_455 . ?
W14 Na9 K3 108.3(8) 1_455 . ?
OW11 Na10 OW24 18(2) . . ?
OW11 Na10 O53 78(2) . . ?
OW24 Na10 O53 62.1(18) . . ?
OW11 Na10 O145 83(2) . 1_565 ?
OW24 Na10 O145 81.2(19) . 1_565 ?
O53 Na10 O145 111.1(15) . 1_565 ?
OW11 Na10 O146 92(2) . 2_666 ?
OW24 Na10 O146 109(2) . 2_666 ?
O53 Na10 O146 165(2) . 2_666 ?
O145 Na10 O146 77.1(12) 1_565 2_666 ?
OW11 Na10 O4 135(3) . . ?
OW24 Na10 O4 117(2) . . ?
O53 Na10 O4 58.2(11) . . ?
O145 Na10 O4 102.1(15) 1_565 . ?
O146 Na10 O4 134(2) 2_666 . ?
OW11 Na10 Na6 50(2) . 1_565 ?
OW24 Na10 Na6 64.5(19) . 1_565 ?
O53 Na10 Na6 93.9(16) . 1_565 ?
O145 Na10 Na6 120.9(18) 1_565 1_565 ?
O146 Na10 Na6 71.4(12) 2_666 1_565 ?
O4 Na10 Na6 135.7(15) . 1_565 ?
OW11 Na10 W12 103(2) . . ?
OW24 Na10 W12 86.2(18) . . ?
O53 Na10 W12 27.1(7) . . ?
O145 Na10 W12 105.8(13) 1_565 . ?
O146 Na10 W12 165(2) 2_666 . ?
O4 Na10 W12 31.5(6) . . ?
Na6 Na10 W12 117.4(14) 1_565 . ?
OW11 Na10 K2 118(2) . . ?
OW24 Na10 K2 125(2) . . ?
O53 Na10 K2 145.7(16) . . ?
O145 Na10 K2 47.9(9) 1_565 . ?
O146 Na10 K2 48.8(8) 2_666 . ?
O4 Na10 K2 96.1(14) . . ?
Na6 Na10 K2 119.9(13) 1_565 . ?
W12 Na10 K2 122.3(13) . . ?
OW11 Na10 Na11 54(2) . 1_565 ?
OW24 Na10 Na11 39.0(17) . 1_565 ?
O53 Na10 Na11 59.5(12) . 1_565 ?
O145 Na10 Na11 55.8(12) 1_565 1_565 ?
O146 Na10 Na11 121.8(16) 2_666 1_565 ?
O4 Na10 Na11 91.4(14) . 1_565 ?
Na6 Na10 Na11 103.4(18) 1_565 1_565 ?
W12 Na10 Na11 69.7(11) . 1_565 ?
K2 Na10 Na11 103.2(12) . 1_565 ?
OW24 Na11 O6W 79(2) 1_545 . ?
OW24 Na11 O144 127(3) 1_545 1_545 ?
O6W Na11 O144 133.9(19) . 1_545 ?
OW24 Na11 Na14 117(2) 1_545 1_545 ?
O6W Na11 Na14 125(2) . 1_545 ?
O144 Na11 Na14 80.3(17) 1_545 1_545 ?
OW24 Na11 Na10 40(2) 1_545 1_545 ?
O6W Na11 Na10 110.0(17) . 1_545 ?
O144 Na11 Na10 87.1(17) 1_545 1_545 ?
Na14 Na11 Na10 113.8(18) 1_545 1_545 ?
O38 Na12 OW9 100(2) . 1_545 ?
O38 Na12 O18 146.5(19) . 2_656 ?
OW9 Na12 O18 100(2) 1_545 2_656 ?
O38 Na12 K2 91.9(15) . 1_545 ?
OW9 Na12 K2 44.9(12) 1_545 1_545 ?
O18 Na12 K2 84.5(12) 2_656 1_545 ?
OW14 Na13 OW4 116(2) 1_655 . ?
OW14 Na13 O138 76.5(18) 1_655 . ?
OW4 Na13 O138 73.2(15) . . ?
OW14 Na13 K2 79.6(16) 1_655 . ?
OW4 Na13 K2 38.8(9) . . ?
O138 Na13 K2 76.6(11) . . ?
OW14 Na13 K1 36.5(13) 1_655 1_655 ?
OW4 Na13 K1 93.7(14) . 1_655 ?
O138 Na13 K1 40.2(8) . 1_655 ?
K2 Na13 K1 71.8(8) . 1_655 ?
OW18 Na15 O136 69.4(19) . . ?
OW18 Na15 O106 102(2) . 1_655 ?
O136 Na15 O106 147(2) . 1_655 ?
OW18 Na15 O128 155(3) . 1_655 ?
O136 Na15 O128 134.4(19) . 1_655 ?
O106 Na15 O128 54.7(10) 1_655 1_655 ?
OW18 Na15 Na7 45.6(17) . 1_655 ?
O136 Na15 Na7 52.7(10) . 1_655 ?
O106 Na15 Na7 97.7(15) 1_655 1_655 ?
O128 Na15 Na7 136.3(15) 1_655 1_655 ?
OW2 Ni7 OW21 89(2) 2_765 . ?
OW2 Ni7 O81 92.6(13) 2_765 . ?
OW21 Ni7 O81 176(2) . . ?
OW2 Ni7 OW16 83(2) 2_765 . ?
OW21 Ni7 OW16 92(2) . . ?
O81 Ni7 OW16 92.5(17) . . ?
O6 Li1 O13W 91(3) . . ?
O6 Li1 O105 99(3) . . ?
O13W Li1 O105 94(3) . . ?
O6 Li1 OW20 90(3) . . ?
O13W Li1 OW20 176(4) . . ?
O105 Li1 OW20 82(3) . . ?
O17W Li2 OW12 166(3) . . ?
O17W Li2 O151 104(3) . . ?
OW12 Li2 O151 89(3) . . ?
O17W Li2 O134 90(2) . 2_666 ?
OW12 Li2 O134 86(2) . 2_666 ?
O151 Li2 O134 84.4(19) . 2_666 ?
O17W Li2 O88 100(2) . . ?
OW12 Li2 O88 86(2) . . ?
O151 Li2 O88 89(2) . . ?
O134 Li2 O88 170(3) 2_666 . ?
K2 OW4 Na13 101.7(15) . . ?
K2 OW9 Na12 88.2(16) . 1_565 ?
Na9 OW10 K3 96.9(16) . . ?
OW24 OW11 Na10 137(5) . . ?
OW24 OW11 Na6 107(4) . 1_565 ?
Na10 OW11 Na6 104(3) . 1_565 ?
Na13 OW14 K1 109(2) 1_455 . ?
Ni7 OW16 Na5 122(2) . 2_765 ?
Na15 OW18 Na7 95(2) . 1_655 ?
OW25 OW19 Na4 121(10) . . ?
OW11 OW24 Na11 119(5) . 1_565 ?
OW11 OW24 Na10 25(3) . . ?
Na11 OW24 Na10 101(3) 1_565 . ?
OW19 OW25 Na4 46(9) . . ?

loop_
_geom_bond_atom_site_label_1
_geom_bond_atom_site_label_2
_geom_bond_distance
_geom_bond_site_symmetry_2
_geom_bond_publ_flag
W1 O136 1.66(2) . ?
W1 O2 1.88(3) . ?
W1 O56 1.889(19) . ?
W1 O61 1.90(2) . ?
W1 O126 1.947(17) . ?
W1 O69 2.22(2) . ?
W2 O35 1.682(19) . ?
W2 O97 1.87(2) . ?
W2 O129 1.88(2) . ?
W2 O126 1.913(17) . ?
W2 O112 1.93(3) . ?
W2 O69 2.230(17) . ?
W3 O90 1.72(2) . ?
W3 O87 1.87(3) . ?
W3 O117 1.91(2) . ?
W3 O129 1.94(2) . ?
W3 O68 1.97(2) . ?
W3 O103 2.102(18) . ?
W4 O138 1.69(2) . ?
W4 O7 1.85(2) . ?
W4 O15 1.868(19) . ?
W4 O45 1.91(2) . ?
W4 O56 1.96(2) . ?
W4 O28 2.155(17) . ?
W4 K1 4.114(9) 1_655 ?
W5 O78 1.72(2) . ?
W5 O45 1.908(19) . ?
W5 O2 1.94(3) . ?
W5 O67 1.959(19) . ?
W5 O115 1.96(2) . ?
W5 O114 2.274(19) . ?
W6 O81 1.787(19) . ?
W6 O68 1.86(2) . ?
W6 O149 1.90(2) . ?
W6 O67 1.90(2) . ?
W6 O97 1.96(2) . ?
W6 O114 2.249(18) . ?
W7 O84 1.67(2) . ?
W7 O94 1.85(2) . ?
W7 O117 1.87(3) . ?
W7 O85 1.95(2) . ?
W7 O63 2.00(2) . ?
W7 O43 2.16(2) . ?
W8 O65 1.72(2) . ?
W8 O55 1.90(2) . ?
W8 O15 1.92(2) . ?
W8 O46 1.92(2) . ?
W8 O4 1.94(2) . ?
W8 O100 2.157(17) . ?
W9 O118 1.69(2) . ?
W9 O85 1.88(3) . ?
W9 O149 1.90(2) . ?
W9 O24 1.91(2) . ?
W9 O89 1.94(2) . ?
W9 O26 2.26(2) . ?
W10 O144 1.74(2) . ?
W10 O115 1.85(2) . ?
W10 O46 1.90(2) . ?
W10 O89 1.91(2) . ?
W10 O25 1.940(19) . ?
W10 O26 2.27(2) . ?
W11 O142 1.76(3) . ?
W11 O63 1.83(2) . ?
W11 O42 1.88(2) . ?
W11 O24 1.908(19) . ?
W11 O75 1.96(2) . ?
W11 O70 2.27(2) . ?
W12 O53 1.71(2) . ?
W12 O4 1.89(2) . ?
W12 O25 1.892(17) . ?
W12 O75 1.91(2) . ?
W12 O16 1.950(19) . ?
W12 O70 2.22(2) . ?
W12 Na10 3.61(4) . ?
W13 O52 1.698(19) . ?
W13 O8 1.84(2) . ?
W13 O44 1.89(2) . ?
W13 O60 1.95(2) . ?
W13 O13 1.97(2) . ?
W13 O120 2.264(18) . ?
W14 O93 1.64(3) . ?
W14 O124 1.87(2) . ?
W14 O12 1.91(2) . ?
W14 O130 1.91(2) . ?
W14 O60 1.933(19) . ?
W14 O120 2.287(18) . ?
W14 Na9 3.72(3) 1_655 ?
W15 O132 1.75(3) . ?
W15 O11 1.88(2) . ?
W15 O116 1.897(18) . ?
W15 O141 1.90(2) . ?
W15 O124 1.97(2) . ?
W15 O3 2.28(2) . ?
W16 O148 1.70(3) . ?
W16 O22 1.87(2) . ?
W16 O121 1.904(18) . ?
W16 O141 1.95(2) . ?
W16 O8 1.967(19) . ?
W16 O3 2.26(2) . ?
W17 O86 1.63(2) . ?
W17 O17 1.88(3) . ?
W17 O34 1.886(19) . ?
W17 O130 1.920(19) . ?
W17 O11 1.94(2) . ?
W17 O48 2.19(2) . ?
W18 O92 1.69(2) . ?
W18 O131 1.85(2) . ?
W18 O50 1.898(17) . ?
W18 O44 1.957(18) . ?
W18 O22 1.97(2) . ?
W18 O72 2.11(2) . ?
W19 O76 1.68(2) . ?
W19 O21 1.892(18) . ?
W19 O110 1.91(2) . ?
W19 O54 1.92(2) . ?
W19 O34 1.92(2) . ?
W19 O108 2.152(19) . ?
W20 O91 1.72(2) . ?
W20 O140 1.87(2) . ?
W20 O50 1.897(18) . ?
W20 O30 1.944(19) . ?
W20 O104 1.95(2) . ?
W20 O20 2.122(19) . ?
W21 O64 1.69(2) . ?
W21 O116 1.884(17) . ?
W21 O71 1.91(2) . ?
W21 O54 1.91(2) . ?
W21 O37 1.925(18) . ?
W21 O155 2.252(18) . ?
W22 O150 1.71(3) . ?
W22 O121 1.884(17) . ?
W22 O104 1.88(2) . ?
W22 O125 1.948(18) . ?
W22 O71 1.98(2) . ?
W22 O155 2.24(2) . ?
W23 O38 1.728(19) . ?
W23 O37 1.88(2) . ?
W23 O33 1.88(2) . ?
W23 O19 1.901(19) . ?
W23 O21 1.927(19) . ?
W23 O40 2.293(18) . ?
W24 O145 1.72(2) . ?
W24 O30 1.89(2) . ?
W24 O125 1.90(2) . ?
W24 O77 1.92(2) . ?
W24 O33 1.96(2) . ?
W24 O40 2.24(2) . ?
W24 K2 3.699(10) 1_545 ?
W25 O79 1.71(2) . ?
W25 O139 1.890(19) . ?
W25 O95 1.90(2) . ?
W25 O82 1.93(2) . ?
W25 O74 1.93(2) . ?
W25 O57 2.259(19) . ?
W26 O146 1.73(2) . ?
W26 O101 1.89(2) . ?
W26 O32 1.89(2) . ?
W26 O74 1.92(2) . ?
W26 O49 1.97(2) . ?
W26 O57 2.279(19) . ?
W26 K2 3.776(9) 2_666 ?
W27 O59 1.693(18) . ?
W27 O62 1.83(2) . ?
W27 O95 1.90(2) . ?
W27 O18 1.912(17) . ?
W27 O10 1.92(2) . ?
W27 O96 2.287(17) . ?
W27 K3 3.834(10) . ?
W28 O102 1.734(18) . ?
W28 O98 1.87(2) . ?
W28 O143 1.91(2) . ?
W28 O18 1.925(18) . ?
W28 O101 1.94(2) . ?
W28 O96 2.260(16) . ?
W28 K2 3.825(9) 2_666 ?
W28 K1 3.946(9) 2_566 ?
W29 O80 1.7997(11) . ?
W29 O58 1.88(2) . ?
W29 O36 1.88(3) . ?
W29 O32 1.94(2) . ?
W29 O143 1.94(2) . ?
W29 O39 2.153(19) . ?
W30 O83 1.69(2) . ?
W30 O14 1.89(2) . ?
W30 O31 1.93(3) . ?
W30 O139 1.95(2) . ?
W30 O62 2.00(2) . ?
W30 O9 2.135(19) . ?
W31 O152 1.76(2) . ?
W31 O73 1.84(2) . ?
W31 O10 1.88(2) . ?
W31 O1 1.89(2) . ?
W31 O133 1.90(2) . ?
W31 O5 2.251(18) . ?
W31 K3 3.970(10) . ?
W32 O137 1.71(2) . ?
W32 O23 1.850(19) . ?
W32 O98 1.93(2) . ?
W32 O99 1.94(2) . ?
W32 O133 1.99(2) . ?
W32 O5 2.262(17) . ?
W32 K1 4.017(9) 2_566 ?
W33 O127 1.72(2) . ?
W33 O31 1.87(3) . ?
W33 O51 1.916(19) . ?
W33 O73 1.962(19) . ?
W33 O106 2.00(2) . ?
W33 O47 2.14(2) . ?
W34 O134 1.74(2) . ?
W34 O111 1.863(19) . ?
W34 O36 1.88(3) . ?
W34 O27 1.93(2) . ?
W34 O23 2.002(17) . ?
W34 O107 2.142(17) . ?
W35 O128 1.73(2) . ?
W35 O106 1.83(2) . ?
W35 O41 1.87(2) . ?
W35 O29 1.93(2) . ?
W35 O1 1.936(18) . ?
W35 O109 2.32(2) . ?
W36 O135 1.71(2) . ?
W36 O27 1.87(2) . ?
W36 O99 1.889(18) . ?
W36 O66 1.916(18) . ?
W36 O29 1.947(19) . ?
W36 O109 2.25(2) . ?
W37 O113 1.716(19) . ?
W37 O13 1.891(19) . ?
W37 O12 1.906(19) . ?
W37 O112 1.91(2) . ?
W37 O61 1.91(2) . ?
W37 O1W 2.35(2) . ?
W38 O147 1.72(2) . ?
W38 O49 1.88(2) . ?
W38 O19 1.916(19) . ?
W38 O82 1.919(19) . ?
W38 O77 1.92(2) . ?
W38 O2W 2.33(2) . ?
W39 O123 1.78(3) . ?
W39 O16 1.86(2) . ?
W39 O41 1.90(2) . ?
W39 O66 1.917(18) . ?
W39 O42 1.93(2) . ?
W39 O3W 2.34(3) . ?
W40 O154 1.66(3) . ?
W40 O88 1.71(2) . ?
W40 O7 1.92(2) . ?
W40 O17 1.93(2) . ?
W40 O4W 2.21(2) . ?
W40 O5W 2.22(2) . ?
W40 K1 4.057(10) 1_655 ?
W41 O6 1.82(3) . ?
W41 O153 1.86(3) . ?
W41 O14 1.89(2) . ?
W41 O140 1.92(2) . ?
W41 O7W 2.16(3) . ?
W41 O6W 2.26(3) . ?
W42 O105 1.72(4) . ?
W42 O119 1.76(3) . ?
W42 O51 1.874(19) . ?
W42 O94 1.94(2) . ?
W42 O9W 2.16(4) . ?
W42 O8W 2.27(3) . ?
W43 O122 1.81(3) . ?
W43 O151 1.82(3) . ?
W43 O58 1.89(2) . ?
W43 O110 1.90(2) . ?
W43 O11W 2.101(7) . ?
W43 O10W 2.15(3) . ?
Ni5 O13W 1.74(3) . ?
Ni5 O15W 1.87(3) . ?
Ni5 O14W 1.96(3) . ?
Ni5 O131 2.02(3) . ?
Ni5 O87 2.03(3) . ?
Ni5 O12W 2.24(3) . ?
Ni6 O55 1.93(2) . ?
Ni6 O111 1.97(2) . ?
Ni6 O17W 2.02(4) . ?
Ni6 O16W 2.08(4) . ?
Ni6 O80 2.336(17) 2_666 ?
P1 O28 1.519(18) . ?
P1 O114 1.54(2) . ?
P1 O103 1.566(19) . ?
P1 O69 1.59(2) . ?
P2 O100 1.479(19) . ?
P2 O43 1.53(2) . ?
P2 O26 1.58(2) . ?
P2 O70 1.61(2) . ?
P3 O48 1.48(2) . ?
P3 O3 1.53(2) . ?
P3 O72 1.56(2) . ?
P3 O120 1.567(19) . ?
P4 O108 1.51(2) . ?
P4 O40 1.541(19) . ?
P4 O20 1.56(2) . ?
P4 O155 1.57(2) . ?
P5 O39 1.49(2) . ?
P5 O9 1.516(19) . ?
P5 O57 1.53(2) . ?
P5 O96 1.531(19) . ?
P6 O107 1.500(19) . ?
P6 O109 1.50(2) . ?
P6 O47 1.55(2) . ?
P6 O5 1.573(16) . ?
O2 Na5 2.95(3) 2_765 ?
O4 Na10 2.98(5) . ?
O6 Li1 1.94(6) . ?
O9 Na3 2.84(2) . ?
O10 K3 3.29(2) . ?
O13 Na8 2.94(3) 2_765 ?
O14 Na3 3.01(3) . ?
O18 Na12 2.98(6) 2_656 ?
O28 Na1A 2.99(5) . ?
O33 K2 3.02(2) 1_545 ?
O38 Na12 2.72(6) . ?
O38 Na6 3.00(5) 2_656 ?
O43 Na1 2.93(5) . ?
O47 Na3 2.99(3) . ?
O48 Na2 2.92(3) . ?
O52 Na5 2.69(3) . ?
O52 Na8 3.01(4) 2_765 ?
O53 Na10 2.74(5) . ?
O55 Na1A 2.91(6) . ?
O59 K3 2.71(2) . ?
O65 K2 2.75(2) . ?
O78 Na4 2.75(3) . ?
O80 Ni6 2.336(17) 2_666 ?
O81 Ni7 2.09(3) . ?
O83 Na9 2.86(4) . ?
O86 K3 2.89(3) 1_655 ?
O86 Na9 2.92(4) 1_655 ?
O88 Li2 2.06(5) . ?
O91 Na4 2.83(3) 1_545 ?
O93 Na9 3.00(4) 1_655 ?
O98 K1 3.365(19) 2_566 ?
O100 Na1A 2.87(6) . ?
O101 K2 2.963(18) 2_666 ?
O102 K1 2.80(2) 2_566 ?
O102 K2 2.87(2) 2_666 ?
O103 Na1 2.77(4) . ?
O105 Li1 2.06(7) . ?
O106 Na15 3.00(5) 1_455 ?
O108 Na2 2.89(3) . ?
O110 Na2 3.01(2) . ?
O126 Na8 2.83(3) . ?
O127 Na7 2.91(3) . ?
O128 Na15 3.01(5) 1_455 ?
O134 Li2 2.05(5) 2_666 ?
O136 Na15 2.93(5) . ?
O137 K3 2.86(3) 2_566 ?
O137 K1 2.89(2) 2_566 ?
O138 K1 2.87(2) 1_655 ?
O138 Na13 2.97(6) . ?
O144 Na4 2.73(3) . ?
O144 Na11 3.00(7) 1_565 ?
O145 Na10 2.81(5) 1_545 ?
O145 K2 2.87(3) 1_545 ?
O146 Na10 2.85(5) 2_666 ?
O146 K2 2.91(2) 2_666 ?
O150 Na4 2.97(3) 1_545 ?
O151 Li2 2.02(6) . ?
O152 K1 2.81(3) . ?
O152 K3 2.86(3) . ?
O154 K3 2.76(4) 1_655 ?
O154 K1 2.85(4) 1_655 ?
O1W Na8 2.68(4) . ?
O2W Na6 2.83(5) . ?
O5W Na1A 2.91(6) . ?
O6W Na11 2.85(7) . ?
O7W Na3 2.98(4) . ?
O9W Na1 2.97(5) . ?
O13W Li1 1.96(6) . ?
O14W Na1 2.83(6) . ?
O17W Li2 1.84(6) . ?
K1 OW14 2.77(5) . ?
K1 O102 2.80(2) 2_566 ?
K1 O154 2.85(4) 1_455 ?
K1 O138 2.87(2) 1_455 ?
K1 O137 2.89(2) 2_566 ?
K1 OW3 2.93(3) . ?
K1 O98 3.365(19) 2_566 ?
K1 W28 3.946(9) 2_566 ?
K1 W32 4.017(9) 2_566 ?
K1 K3 4.051(15) . ?
K1 W40 4.057(10) 1_455 ?
K2 OW9 2.70(4) . ?
K2 OW4 2.79(3) . ?
K2 O145 2.87(3) 1_565 ?
K2 O102 2.87(2) 2_666 ?
K2 O146 2.91(2) 2_666 ?
K2 O101 2.963(18) 2_666 ?
K2 O33 3.02(2) 1_565 ?
K2 W24 3.699(10) 1_565 ?
K2 W26 3.776(9) 2_666 ?
K2 Na12 3.82(5) 1_565 ?
K2 W28 3.825(9) 2_666 ?
K3 O154 2.76(4) 1_455 ?
K3 O137 2.86(3) 2_566 ?
K3 OW15 2.87(6) . ?
K3 O86 2.89(3) 1_455 ?
K3 OW13 3.19(5) . ?
K3 OW10 3.22(5) . ?
Na2 OW1 2.82(3) . ?
Na3 OW5 3.01(6) . ?
Na4 OW19 2.51(6) . ?
Na4 O91 2.83(3) 1_565 ?
Na4 O150 2.97(3) 1_565 ?
Na4 OW25 3.01(11) . ?
Na5 OW16 2.84(6) 2_765 ?
Na5 O2 2.95(3) 2_765 ?
Na6 OW11 2.84(5) 1_545 ?
Na6 O38 3.00(5) 2_656 ?
Na6 Na10 3.56(7) 1_545 ?
Na7 OW8 2.62(5) . ?
Na7 OW18 2.96(7) 1_455 ?
Na7 Na15 4.13(6) 1_455 ?
Na8 O13 2.94(3) 2_765 ?
Na8 O52 3.01(4) 2_765 ?
Na9 OW10 2.44(7) . ?
Na9 OW23 2.70(7) . ?
Na9 O86 2.92(4) 1_455 ?
Na9 O93 3.00(4) 1_455 ?
Na9 W14 3.72(3) 1_455 ?
Na10 OW11 1.56(6) . ?
Na10 OW24 2.55(9) . ?
Na10 O145 2.81(5) 1_565 ?
Na10 O146 2.85(5) 2_666 ?
Na10 Na6 3.56(7) 1_565 ?
Na10 Na11 3.88(7) 1_565 ?
Na11 OW24 2.49(8) 1_545 ?
Na11 O144 3.00(7) 1_545 ?
Na11 Na14 3.57(8) 1_545 ?
Na11 Na10 3.88(7) 1_545 ?
Na12 OW9 2.79(7) 1_545 ?
Na12 O18 2.98(6) 2_656 ?
Na12 K2 3.82(5) 1_545 ?
Na13 OW14 2.63(7) 1_655 ?
Na13 OW4 2.83(7) . ?
Na13 K1 4.40(6) 1_655 ?
Na14 Na11 3.57(8) 1_565 ?
Na15 OW18 2.62(9) . ?
Na15 O106 3.00(5) 1_655 ?
Na15 O128 3.01(5) 1_655 ?
Na15 Na7 4.13(6) 1_655 ?
Ni7 OW2 1.88(4) 2_765 ?
Ni7 OW21 2.03(6) . ?
Ni7 OW16 2.30(6) . ?
Li1 OW20 2.54(12) . ?
Li2 OW12 1.93(6) . ?
Li2 O134 2.05(5) 2_666 ?
OW2 Ni7 1.88(4) 2_765 ?
OW9 Na12 2.79(7) 1_565 ?
OW11 OW24 1.17(7) . ?
OW11 Na6 2.84(5) 1_565 ?
OW14 Na13 2.63(7) 1_455 ?
OW16 Na5 2.84(6) 2_765 ?
OW18 Na7 2.96(7) 1_655 ?
OW19 OW25 0.81(11) . ?
OW24 Na11 2.49(8) 1_565 ?
